data_1574361
loop_
_publ_author_name
'D'Addio, Adriano'
'Kroonen, Camiel C. E.'
'Fuhr, Olaf'
'Fenske, Dieter'
'H\"aussinger, Daniel'
'Mayor, Marcel'

_publ_section_title
;
 Series of Gel\"ander oligomers with orthogonal rungs
;
_journal_issue 18
_journal_name_full 'Chemical Science'
_journal_page_first 8092
_journal_page_last 8098
_journal_paper_doi 10.1039/D4SC08179J
_journal_volume 16
_journal_year 2025
_chemical_formula_moiety 'C86 H40 N6 O6, 8(C4 H8 O)'
_chemical_formula_sum 'C118 H104 N6 O14'
_chemical_formula_weight 1830.07
_space_group_crystal_system triclinic
_space_group_IT_number 2
_space_group_name_Hall '-P 1'
_space_group_name_H-M_alt 'P -1'
_atom_sites_solution_hydrogens geom
_atom_sites_solution_primary dual
_audit_creation_date 2023-12-04
_audit_creation_method
;
Olex2 1.5
(compiled 2023.08.24 svn.re1ec1418 for OlexSys, GUI svn.r6817)
;
_audit_update_record
;
2024-08-17 deposited with the CCDC.	2025-04-08 downloaded from the CCDC.
;
_cell_angle_alpha 71.702(3)
_cell_angle_beta 89.043(3)
_cell_angle_gamma 88.782(3)
_cell_formula_units_Z 2
_cell_length_a 14.7673(5)
_cell_length_b 16.6167(7)
_cell_length_c 20.5716(8)
_cell_measurement_reflns_used 41283
_cell_measurement_temperature 200
_cell_measurement_theta_max 64.30
_cell_measurement_theta_min 2.60
_cell_volume 4791.3(3)
_computing_cell_refinement
;
X-Area Recipe 1.37.0.0 (STOE, 2021)
;
_computing_data_collection
;
X-Area Pilatus3_SV 1.31.186.0 (STOE, 2022)
;
_computing_data_reduction
;
X-Area Integrate 2.5.3.0 (STOE, 2021)
X-Area LANA 2.7.5.0 (STOE, 2022)
;
_computing_molecular_graphics 'Olex2 1.5 (Dolomanov et al., 2009)'
_computing_publication_material
;
STOE & Cie GmbH, X-Area, software package for collecting single-crystal or
multi-domain crystal data on STOE area-detector diffractometers, for image 
processing, for the correction and scaling of reflection intensities and 
for outlier rejection, version 2.1, Darmstadt 2022
;
_computing_structure_refinement 'SHELXL 2018/3 (Sheldrick, 2015)'
_computing_structure_solution 'SHELXT 2018/2 (Sheldrick, 2018)'
_diffrn_ambient_temperature 200
_diffrn_detector 'Eiger R 4M'
_diffrn_detector_area_resol_mean 13.33
_diffrn_detector_type DECTRIS
_diffrn_measured_fraction_theta_full 0.982
_diffrn_measured_fraction_theta_max 0.982
_diffrn_measurement_details
;
 1857 frames, detector distance = 80 mm
;
_diffrn_measurement_device 'Eulerian 4-circle diffractometer'
_diffrn_measurement_device_type 'Stoe StadiVari'
_diffrn_measurement_method 'rotation method, \w scans'
_diffrn_radiation_collimation '1.2 0.6 mm diameter'
_diffrn_radiation_monochromator 'Graded multilayer mirror'
_diffrn_radiation_polarisn_norm 0
_diffrn_radiation_probe x-ray
_diffrn_radiation_type 'Ga K\a'
_diffrn_radiation_wavelength 1.34143
_diffrn_reflns_av_R_equivalents 0.0560
_diffrn_reflns_av_unetI/netI 0.0501
_diffrn_reflns_Laue_measured_fraction_full 0.982
_diffrn_reflns_Laue_measured_fraction_max 0.982
_diffrn_reflns_limit_h_max 7
_diffrn_reflns_limit_h_min -18
_diffrn_reflns_limit_k_max 20
_diffrn_reflns_limit_k_min -20
_diffrn_reflns_limit_l_max 25
_diffrn_reflns_limit_l_min -25
_diffrn_reflns_number 63770
_diffrn_reflns_point_group_measured_fraction_full 0.982
_diffrn_reflns_point_group_measured_fraction_max 0.982
_diffrn_reflns_theta_full 53.597
_diffrn_reflns_theta_max 55.000
_diffrn_reflns_theta_min 2.604
_diffrn_source 'Metal Jet D2+'
_diffrn_source_current 3.57
_diffrn_source_power 0.250
_diffrn_source_target Ga
_diffrn_source_type 'Metal Jet D2+'
_diffrn_source_voltage 70
_exptl_absorpt_coefficient_mu 0.428
_exptl_absorpt_correction_T_max 0.9878
_exptl_absorpt_correction_T_min 0.9404
_exptl_absorpt_correction_type multi-scan
_exptl_absorpt_process_details
;
STOE LANA, absorption correction by scaling of reflection intensities.
J. Koziskova, F. Hahn, J. Richter, J. Kozisek, "Comparison of different
absorption corrections on the model structure of tetrakis(\m~2~-acetato)-
diaqua-di-copper(II)", Acta Chimica Slovaca, vol. 9, no. 2, 2016, pp. 136 - 140.
;
_exptl_crystal_colour 'light yellow'
_exptl_crystal_colour_modifier light
_exptl_crystal_colour_primary yellow
_exptl_crystal_density_diffrn 1.268
_exptl_crystal_density_method 'not measured'
_exptl_crystal_description needle
_exptl_crystal_F_000 1932
_exptl_crystal_size_max 0.15
_exptl_crystal_size_mid 0.04
_exptl_crystal_size_min 0.03
_refine_diff_density_max 0.914
_refine_diff_density_min -0.633
_refine_diff_density_rms 0.072
_refine_ls_extinction_method none
_refine_ls_goodness_of_fit_ref 1.071
_refine_ls_hydrogen_treatment constr
_refine_ls_matrix_type full
_refine_ls_number_parameters 1238
_refine_ls_number_reflns 17937
_refine_ls_number_restraints 2
_refine_ls_restrained_S_all 1.071
_refine_ls_R_factor_all 0.1119
_refine_ls_R_factor_gt 0.0811
_refine_ls_shift/su_max 0.001
_refine_ls_shift/su_mean 0.000
_refine_ls_structure_factor_coef Fsqd
_refine_ls_weighting_details 'w=1/[\s^2^(Fo^2^)+(0.1773P)^2^] where P=(Fo^2^+2Fc^2^)/3'
_refine_ls_weighting_scheme calc
_refine_ls_wR_factor_gt 0.2404
_refine_ls_wR_factor_ref 0.2587
_reflns_Friedel_coverage 0.000
_reflns_number_gt 11919
_reflns_number_total 17937
_reflns_threshold_expression 'I > 2\s(I)'
_cod_data_source_file d4sc08179j2.cif
_cod_data_source_block da-si3
_cod_depositor_comments 'Adding full bibliography for 1574361.cif.'
_cod_database_code 1574361
_shelx_shelxl_version_number 2018/3
_shelx_space_group_comment
;
The symmetry employed for this shelxl refinement is uniquely defined
by the following loop, which should always be used as a source of
symmetry information in preference to the above space-group names.
They are only intended as comments.
;
_shelx_estimated_absorpt_t_max 0.987
_shelx_estimated_absorpt_t_min 0.939
_olex2_refinement_description
;
1. Fixed Uiso
 At 1.2 times of:
  All C(H) groups, All C(H,H) groups
2. Restrained distances
 O14B-C18B
 1.43 with sigma of 0.02
 O14B-C15B
 1.43 with sigma of 0.02
3. Others
 Fixed Sof: O14A(0.5) C115(0.5) H11K(0.5) H11L(0.5) C116(0.5) H11M(0.5)
 H11N(0.5) C117(0.5) H11O(0.5) H11P(0.5) C118(0.5) H11Q(0.5) H11R(0.5)
 O14B(0.5) C15B(0.5) H15A(0.5) H15B(0.5) C16B(0.5) H16A(0.5) H16B(0.5)
 C17B(0.5) H17A(0.5) H17B(0.5) C18B(0.5) H18A(0.5) H18B(0.5)
4.a Secondary CH2 refined with riding coordinates:
 C87(H87A,H87B), C88(H88A,H88B), C89(H89A,H89B), C90(H90A,H90B), C91(H91A,
 H91B), C92(H92A,H92B), C93(H93A,H93B), C94(H94A,H94B), C95(H95A,H95B),
 C96(H96A,H96B), C97(H97A,H97B), C98(H98A,H98B), C99(H99A,H99B), C100(H10A,
 H10B), C101(H10C,H10D), C102(H10E,H10F), C103(H10G,H10H), C104(H10I,H10J),
 C105(H10K,H10L), C106(H10M,H10N), C107(H10O,H10P), C108(H10Q,H10R), C109(H10S,
 H10T), C110(H11A,H11B), C111(H11C,H11D), C112(H11E,H11F), C113(H11G,H11H),
 C114(H11I,H11J), C115(H11K,H11L), C116(H11M,H11N), C117(H11O,H11P), C118(H11Q,
 H11R), C15B(H15A,H15B), C16B(H16A,H16B), C17B(H17A,H17B), C18B(H18A,H18B)
4.b Aromatic/amide H refined with riding coordinates:
 C3(H3), C4(H4), C5(H5), C12(H12), C13(H13), C20(H20), C21(H21), C22(H22),
 C26(H26), C27(H27), C29(H29), C30(H30), C32(H32), C33(H33), C35(H35), C36(H36),
  C38(H38), C39(H39), C41(H41), C42(H42), C44(H44), C45(H45), C46(H46),
 C47(H47), C50(H50), C51(H51), C53(H53), C60(H60), C62(H62), C63(H63), C66(H66),
  C67(H67), C69(H69), C76(H76), C78(H78), C79(H79), C82(H82), C83(H83),
 C84(H84), C85(H85)
;
_olex2_submission_special_instructions 'No special instructions were received'
_stoe_detector_distance '80.0 mm'
_stoe_detector_pixelsize_x '0.075 mm'
_stoe_detector_pixelsize_y '0.075 mm'
_stoe_detector_size_x '15.5 cm'
_stoe_detector_size_y '16.2 cm'
_stoe_evaluation_integration_a 18.0
_stoe_evaluation_integration_b 0.4
_stoe_evaluation_integration_ems 0.014
_stoe_evaluation_lana_bis_l_even_max -
_stoe_evaluation_lana_bis_l_odd_max -
_stoe_evaluation_lana_bos_l_even_max 4
_stoe_evaluation_lana_bos_l_odd_max 1
_stoe_evaluation_lana_completeness 98.0
_stoe_evaluation_lana_dxs_max_order -
_stoe_evaluation_lana_dys_max_order -
_stoe_evaluation_lana_fs_max_order 3
_stoe_evaluation_lana_max_2theta_available 128.7
_stoe_evaluation_lana_max_2theta_desired 120.0
_stoe_evaluation_lana_mean_redundancy 3.4
_stoe_evaluation_lana_number_refls_after_or 71838
_stoe_evaluation_lana_number_refls_outliers 13647
_stoe_evaluation_lana_number_refls_total 85485
_stoe_evaluation_lana_number_refls_unique 21172
_stoe_evaluation_lana_number_refls_written 71838
_stoe_evaluation_lana_or_c1 0.035
_stoe_evaluation_lana_or_c2 0
_stoe_evaluation_lana_or_c3 0
_stoe_evaluation_lana_or_c4 0.7
_stoe_evaluation_lana_point_group -1
_stoe_evaluation_lana_table
;
#----------------------------------------------------------------------------
2Theta          11.8   25.6   39.4   53.2   67.0   80.8   94.6  108.4  122.2
#----------------------------------------------------------------------------
<Resolution>    5.41   2.86   1.90   1.48   1.21   1.04   0.91   0.83   0.78
N(total)         200    839   3563  12455  16005  14694  16507  13431   7791
<Redundancy>     1.6    1.5    2.4    4.7    4.4    3.5    3.5    2.8    2.5
Complet. [%%]    77.7   88.6   95.9  100.0   99.9   96.9   99.7   98.1   96.5
<I/sigma>      243.0   90.4   32.9   15.3   10.0    6.4    2.5    1.6    1.4
R(int)         0.024  0.028  0.034  0.039  0.052  0.068  0.150  0.216  0.248
#----------------------------------------------------------------------------
;
_stoe_measurement_identifier DA-SI3
_stoe_measurement_max_exposure_per_frame '2.0 s'
_stoe_measurement_mean_exposure_per_frame '2.0 s'
_stoe_measurement_min_exposure_per_frame '2.0 s'
_stoe_measurement_total_exposure_time '62 min'
_stoe_measurement_total_frame_number 1857
_stoe_measurement_total_run_number 22
_stoe_measurement_tube_power '250 W'

loop_
_space_group_symop_operation_xyz
'x, y, z'
'-x, -y, -z'

loop_
_atom_site_label
_atom_site_type_symbol
_atom_site_fract_x
_atom_site_fract_y
_atom_site_fract_z
_atom_site_U_iso_or_equiv
_atom_site_adp_type
_atom_site_occupancy
_atom_site_site_symmetry_order
_atom_site_calc_flag
_atom_site_refinement_flags_posn
_atom_site_refinement_flags_adp
_atom_site_refinement_flags_occupancy
_atom_site_disorder_assembly
_atom_site_disorder_group
O1 O 0.48247(13) 0.85849(12) 0.26067(11) 0.0450(5) Uani 1 1 d . . . . .
O2 O 0.25841(11) 0.72370(12) 0.40890(10) 0.0371(5) Uani 1 1 d . . . . .
O3 O 0.37499(12) 0.64700(12) 0.54654(10) 0.0384(5) Uani 1 1 d . . . . .
O4 O 0.11583(12) 0.50402(12) 0.63345(10) 0.0370(5) Uani 1 1 d . . . . .
O5 O 0.24613(12) 0.33142(13) 0.66146(11) 0.0414(5) Uani 1 1 d . . . . .
O6 O 0.00191(12) 0.16309(12) 0.74442(10) 0.0390(5) Uani 1 1 d . . . . .
N1 N 0.35730(13) 0.81090(14) 0.33089(12) 0.0328(5) Uani 1 1 d . . . . .
N2 N 0.24372(13) 0.58641(14) 0.60286(12) 0.0311(5) Uani 1 1 d . . . . .
N3 N 0.13778(14) 0.23474(14) 0.71790(11) 0.0319(5) Uani 1 1 d . . . . .
N4 N 0.16106(15) 1.11843(15) 0.26941(12) 0.0375(6) Uani 1 1 d . . . . .
N5 N 0.20278(15) 0.73988(15) 0.80967(12) 0.0369(5) Uani 1 1 d . . . . .
N6 N 0.32878(16) 0.05997(16) 0.95628(13) 0.0418(6) Uani 1 1 d . . . . .
C1 C 0.44320(16) 0.80324(18) 0.30333(15) 0.0344(6) Uani 1 1 d . . . . .
C2 C 0.47152(16) 0.71358(17) 0.33602(14) 0.0327(6) Uani 1 1 d . . . . .
C3 C 0.54980(17) 0.67238(19) 0.32588(16) 0.0404(7) Uani 1 1 d . . . . .
H3 H 0.596540 0.701648 0.296042 0.048 Uiso 1 1 calc R U . . .
C4 C 0.55762(18) 0.58634(19) 0.36104(16) 0.0414(7) Uani 1 1 d . . . . .
H4 H 0.611527 0.556489 0.356058 0.050 Uiso 1 1 calc R U . . .
C5 C 0.48909(17) 0.54332(18) 0.40292(15) 0.0352(6) Uani 1 1 d . . . . .
H5 H 0.496119 0.484081 0.424981 0.042 Uiso 1 1 calc R U . . .
C6 C 0.40929(16) 0.58435(17) 0.41396(14) 0.0299(6) Uani 1 1 d . . . . .
C7 C 0.40293(16) 0.67149(17) 0.37976(14) 0.0303(6) Uani 1 1 d . . . . .
C8 C 0.32905(16) 0.73410(17) 0.37740(14) 0.0315(6) Uani 1 1 d . . . . .
C9 C 0.31208(16) 0.60101(16) 0.55128(13) 0.0287(6) Uani 1 1 d . . . . .
C10 C 0.28982(15) 0.54473(16) 0.50993(13) 0.0273(5) Uani 1 1 d . . . . .
C11 C 0.33301(16) 0.53372(16) 0.45241(13) 0.0289(6) Uani 1 1 d . . . . .
C12 C 0.29951(17) 0.47015(18) 0.42882(14) 0.0348(6) Uani 1 1 d . . . . .
H12 H 0.328990 0.458803 0.391151 0.042 Uiso 1 1 calc R U . . .
C13 C 0.22477(18) 0.42306(18) 0.45846(15) 0.0349(6) Uani 1 1 d . . . . .
H13 H 0.203586 0.381266 0.440027 0.042 Uiso 1 1 calc R U . . .
C14 C 0.17980(16) 0.43563(16) 0.51486(13) 0.0279(5) Uani 1 1 d . . . . .
C15 C 0.21498(16) 0.49701(16) 0.53942(13) 0.0274(5) Uani 1 1 d . . . . .
C16 C 0.18252(16) 0.52569(16) 0.59747(14) 0.0293(6) Uani 1 1 d . . . . .
C17 C 0.17256(16) 0.30144(17) 0.66276(14) 0.0307(6) Uani 1 1 d . . . . .
C18 C 0.10070(16) 0.32434(16) 0.61034(13) 0.0277(5) Uani 1 1 d . . . . .
C19 C 0.09979(16) 0.38338(16) 0.54522(14) 0.0280(6) Uani 1 1 d . . . . .
C20 C 0.02107(17) 0.38905(17) 0.50735(15) 0.0324(6) Uani 1 1 d . . . . .
H20 H 0.017684 0.429037 0.462768 0.039 Uiso 1 1 calc R U . . .
C21 C -0.05283(17) 0.33734(18) 0.53346(15) 0.0360(6) Uani 1 1 d . . . . .
H21 H -0.105544 0.342907 0.506447 0.043 Uiso 1 1 calc R U . . .
C22 C -0.05053(17) 0.27791(17) 0.59825(15) 0.0339(6) Uani 1 1 d . . . . .
H22 H -0.100195 0.241837 0.615944 0.041 Uiso 1 1 calc R U . . .
C23 C 0.02670(16) 0.27346(16) 0.63573(14) 0.0297(6) Uani 1 1 d . . . . .
C24 C 0.04899(16) 0.21591(17) 0.70507(14) 0.0312(6) Uani 1 1 d . . . . .
C25 C 0.30695(17) 0.88901(17) 0.31443(14) 0.0327(6) Uani 1 1 d . . . . .
C26 C 0.34710(18) 0.95956(18) 0.32260(16) 0.0379(7) Uani 1 1 d . . . . .
H26 H 0.407413 0.956023 0.338739 0.045 Uiso 1 1 calc R U . . .
C27 C 0.29865(18) 1.03560(18) 0.30705(16) 0.0377(7) Uani 1 1 d . . . . .
H27 H 0.326117 1.084736 0.311553 0.045 Uiso 1 1 calc R U . . .
C28 C 0.20992(18) 1.03958(17) 0.28490(15) 0.0347(6) Uani 1 1 d . . . . .
C29 C 0.17036(18) 0.96862(18) 0.27716(15) 0.0377(7) Uani 1 1 d . . . . .
H29 H 0.109402 0.971539 0.262421 0.045 Uiso 1 1 calc R U . . .
C30 C 0.21931(17) 0.89320(18) 0.29081(15) 0.0349(6) Uani 1 1 d . . . . .
H30 H 0.192922 0.844850 0.284022 0.042 Uiso 1 1 calc R U . . .
C31 C 0.23702(17) 0.62770(16) 0.65427(14) 0.0311(6) Uani 1 1 d . . . . .
C32 C 0.30292(19) 0.6177(2) 0.70221(16) 0.0410(7) Uani 1 1 d . . . . .
H32 H 0.355629 0.584564 0.700517 0.049 Uiso 1 1 calc R U . . .
C33 C 0.29336(19) 0.6555(2) 0.75341(17) 0.0430(7) Uani 1 1 d . . . . .
H33 H 0.340021 0.649319 0.785942 0.052 Uiso 1 1 calc R U . . .
C34 C 0.21589(17) 0.70219(17) 0.75691(14) 0.0331(6) Uani 1 1 d . . . . .
C35 C 0.14949(18) 0.71223(19) 0.70856(16) 0.0375(7) Uani 1 1 d . . . . .
H35 H 0.096286 0.744523 0.710662 0.045 Uiso 1 1 calc R U . . .
C36 C 0.15976(18) 0.67562(19) 0.65700(15) 0.0370(6) Uani 1 1 d . . . . .
H36 H 0.114041 0.683270 0.623550 0.044 Uiso 1 1 calc R U . . .
C37 C 0.18743(17) 0.19099(17) 0.77802(14) 0.0317(6) Uani 1 1 d . . . . .
C38 C 0.27246(17) 0.15586(18) 0.77256(15) 0.0355(6) Uani 1 1 d . . . . .
H38 H 0.297909 0.161129 0.728727 0.043 Uiso 1 1 calc R U . . .
C39 C 0.31969(18) 0.11342(18) 0.83087(15) 0.0378(7) Uani 1 1 d . . . . .
H39 H 0.378653 0.091118 0.827229 0.045 Uiso 1 1 calc R U . . .
C40 C 0.28107(18) 0.10317(18) 0.89518(15) 0.0358(6) Uani 1 1 d . . . . .
C41 C 0.19535(19) 0.13658(19) 0.90008(15) 0.0392(7) Uani 1 1 d . . . . .
H41 H 0.168274 0.128363 0.943851 0.047 Uiso 1 1 calc R U . . .
C42 C 0.14926(18) 0.18144(18) 0.84221(15) 0.0350(6) Uani 1 1 d . . . . .
H42 H 0.091462 0.205898 0.846003 0.042 Uiso 1 1 calc R U . . .
C43 C 0.12709(18) 1.16531(18) 0.20482(15) 0.0358(6) Uani 1 1 d . . . . .
C44 C 0.1278(2) 1.1458(2) 0.14449(16) 0.0443(7) Uani 1 1 d . . . . .
H44 H 0.154002 1.094235 0.141866 0.053 Uiso 1 1 calc R U . . .
C45 C 0.0891(2) 1.2039(2) 0.08803(18) 0.0525(8) Uani 1 1 d . . . . .
H45 H 0.088911 1.192113 0.045732 0.063 Uiso 1 1 calc R U . . .
C46 C 0.0498(2) 1.2802(2) 0.09182(18) 0.0520(8) Uani 1 1 d . . . . .
H46 H 0.022604 1.318735 0.052397 0.062 Uiso 1 1 calc R U . . .
C47 C 0.0504(2) 1.2994(2) 0.15167(17) 0.0460(8) Uani 1 1 d . . . . .
H47 H 0.024903 1.351524 0.153705 0.055 Uiso 1 1 calc R U . . .
C48 C 0.08867(17) 1.24192(18) 0.20978(15) 0.0369(7) Uani 1 1 d . . . . .
C49 C 0.09990(17) 1.24069(17) 0.27973(15) 0.0349(6) Uani 1 1 d . . . . .
C50 C 0.07330(18) 1.29624(18) 0.31582(16) 0.0376(7) Uani 1 1 d . . . . .
H50 H 0.045863 1.349538 0.292561 0.045 Uiso 1 1 calc R U . . .
C51 C 0.08719(18) 1.27305(19) 0.38469(17) 0.0401(7) Uani 1 1 d . . . . .
H51 H 0.068482 1.310489 0.409197 0.048 Uiso 1 1 calc R U . . .
C52 C 0.12888(18) 1.19440(18) 0.42045(15) 0.0374(6) Uani 1 1 d . . . . .
C53 C 0.15929(19) 1.13999(18) 0.38482(15) 0.0386(7) Uani 1 1 d . . . . .
H53 H 0.190146 1.088344 0.407708 0.046 Uiso 1 1 calc R U . . .
C54 C 0.14322(17) 1.16338(17) 0.31484(15) 0.0342(6) Uani 1 1 d . . . . .
C55 C 0.1356(2) 1.16672(19) 0.49344(17) 0.0428(7) Uani 1 1 d . . . . .
C56 C 0.1360(2) 1.13320(19) 0.55500(17) 0.0431(7) Uani 1 1 d . . . . .
C57 C 0.1343(2) 1.0859(2) 0.62237(17) 0.0444(7) Uani 1 1 d . . . . .
C58 C 0.1314(2) 1.0358(2) 0.67963(17) 0.0420(7) Uani 1 1 d . . . . .
C59 C 0.17247(18) 0.82297(18) 0.79985(15) 0.0348(6) Uani 1 1 d . . . . .
C60 C 0.16381(18) 0.88871(18) 0.73901(15) 0.0367(6) Uani 1 1 d . . . . .
H60 H 0.176697 0.880317 0.696179 0.044 Uiso 1 1 calc R U . . .
C61 C 0.13554(19) 0.96759(18) 0.74286(16) 0.0390(7) Uani 1 1 d . . . . .
C62 C 0.1155(2) 0.9792(2) 0.80667(17) 0.0462(8) Uani 1 1 d . . . . .
H62 H 0.094332 1.032980 0.808238 0.055 Uiso 1 1 calc R U . . .
C63 C 0.1261(2) 0.9139(2) 0.86621(17) 0.0466(8) Uani 1 1 d . . . . .
H63 H 0.113196 0.922454 0.908995 0.056 Uiso 1 1 calc R U . . .
C64 C 0.1562(2) 0.83421(19) 0.86381(15) 0.0396(7) Uani 1 1 d . . . . .
C65 C 0.1758(2) 0.75503(19) 0.91500(16) 0.0413(7) Uani 1 1 d . . . . .
C66 C 0.1696(3) 0.7268(2) 0.98638(18) 0.0577(9) Uani 1 1 d . . . . .
H66 H 0.149815 0.764437 1.010397 0.069 Uiso 1 1 calc R U . . .
C67 C 0.1921(3) 0.6443(2) 1.02155(19) 0.0612(10) Uani 1 1 d . . . . .
H67 H 0.188490 0.625146 1.070138 0.073 Uiso 1 1 calc R U . . .
C68 C 0.2206(2) 0.5876(2) 0.98645(18) 0.0515(8) Uani 1 1 d . . . . .
C69 C 0.2262(2) 0.6144(2) 0.91499(17) 0.0441(7) Uani 1 1 d . . . . .
H69 H 0.244247 0.576140 0.891061 0.053 Uiso 1 1 calc R U . . .
C70 C 0.20468(19) 0.69798(19) 0.88004(15) 0.0386(7) Uani 1 1 d . . . . .
C71 C 0.2429(2) 0.5010(2) 1.02264(18) 0.0556(9) Uani 1 1 d . . . . .
C72 C 0.2644(2) 0.4276(2) 1.04663(18) 0.0538(8) Uani 1 1 d . . . . .
C73 C 0.2906(2) 0.3445(2) 1.06568(17) 0.0513(8) Uani 1 1 d . . . . .
C74 C 0.3153(2) 0.2720(2) 1.07571(16) 0.0468(8) Uani 1 1 d . . . . .
C75 C 0.34131(18) 0.09190(19) 1.01026(15) 0.0388(7) Uani 1 1 d . . . . .
C76 C 0.3198(2) 0.1712(2) 1.01417(16) 0.0420(7) Uani 1 1 d . . . . .
H76 H 0.292583 0.212940 0.976619 0.050 Uiso 1 1 calc R U . . .
C77 C 0.3389(2) 0.1890(2) 1.07433(16) 0.0429(7) Uani 1 1 d . . . . .
C78 C 0.3778(2) 0.1263(2) 1.13022(17) 0.0468(8) Uani 1 1 d . . . . .
H78 H 0.389005 0.138507 1.171473 0.056 Uiso 1 1 calc R U . . .
C79 C 0.3998(2) 0.0472(2) 1.12537(17) 0.0463(8) Uani 1 1 d . . . . .
H79 H 0.426720 0.005280 1.162991 0.056 Uiso 1 1 calc R U . . .
C80 C 0.38243(19) 0.0291(2) 1.06496(16) 0.0408(7) Uani 1 1 d . . . . .
C81 C 0.39627(19) -0.0444(2) 1.04219(16) 0.0432(7) Uani 1 1 d . . . . .
C82 C 0.4320(2) -0.1255(2) 1.0735(2) 0.0547(9) Uani 1 1 d . . . . .
H82 H 0.457154 -0.140461 1.117999 0.066 Uiso 1 1 calc R U . . .
C83 C 0.4296(3) -0.1834(2) 1.0379(2) 0.0648(11) Uani 1 1 d . . . . .
H83 H 0.452747 -0.239223 1.058737 0.078 Uiso 1 1 calc R U . . .
C84 C 0.3945(3) -0.1620(2) 0.9727(2) 0.0629(10) Uani 1 1 d . . . . .
H84 H 0.394753 -0.203305 0.949564 0.076 Uiso 1 1 calc R U . . .
C85 C 0.3591(2) -0.0823(2) 0.94051(19) 0.0506(8) Uani 1 1 d . . . . .
H85 H 0.333928 -0.068104 0.896040 0.061 Uiso 1 1 calc R U . . .
C86 C 0.36165(19) -0.02364(19) 0.97567(16) 0.0419(7) Uani 1 1 d . . . . .
O7 O 0.3747(2) 0.3818(3) 0.31557(19) 0.0969(12) Uani 1 1 d . . . . .
C87 C 0.4506(3) 0.3808(4) 0.2730(3) 0.0921(16) Uani 1 1 d . . . . .
H87A H 0.498378 0.341934 0.299186 0.111 Uiso 1 1 calc R U . . .
H87B H 0.475867 0.438269 0.254217 0.111 Uiso 1 1 calc R U . . .
C88 C 0.4176(4) 0.3508(5) 0.2166(4) 0.126(3) Uani 1 1 d . . . . .
H88A H 0.398772 0.398849 0.176490 0.151 Uiso 1 1 calc R U . . .
H88B H 0.464464 0.316289 0.202041 0.151 Uiso 1 1 calc R U . . .
C89 C 0.3397(5) 0.2992(5) 0.2494(3) 0.128(3) Uani 1 1 d . . . . .
H89A H 0.289394 0.307405 0.216634 0.154 Uiso 1 1 calc R U . . .
H89B H 0.357116 0.238287 0.265344 0.154 Uiso 1 1 calc R U . . .
C90 C 0.3142(4) 0.3252(5) 0.3030(4) 0.128(3) Uani 1 1 d . . . . .
H90A H 0.309124 0.275091 0.344413 0.153 Uiso 1 1 calc R U . . .
H90B H 0.253612 0.352747 0.293874 0.153 Uiso 1 1 calc R U . . .
O8 O 0.2580(2) 0.6916(3) 0.2595(2) 0.1026(12) Uani 1 1 d . . . . .
C91 C 0.3183(4) 0.6687(5) 0.2143(4) 0.115(2) Uani 1 1 d . . . . .
H91A H 0.307826 0.705349 0.166676 0.138 Uiso 1 1 calc R U . . .
H91B H 0.381672 0.675582 0.226347 0.138 Uiso 1 1 calc R U . . .
C92 C 0.3032(7) 0.5859(6) 0.2199(5) 0.165(4) Uani 1 1 d . . . . .
H92A H 0.345539 0.548262 0.253252 0.198 Uiso 1 1 calc R U . . .
H92B H 0.313034 0.576654 0.175052 0.198 Uiso 1 1 calc R U . . .
C93 C 0.2077(5) 0.5667(5) 0.2436(4) 0.122(2) Uani 1 1 d . . . . .
H93A H 0.201793 0.507537 0.273911 0.147 Uiso 1 1 calc R U . . .
H93B H 0.166051 0.576741 0.204491 0.147 Uiso 1 1 calc R U . . .
C94 C 0.1899(4) 0.6305(4) 0.2829(3) 0.0910(15) Uani 1 1 d . . . . .
H94A H 0.128927 0.657057 0.272690 0.109 Uiso 1 1 calc R U . . .
H94B H 0.194497 0.602339 0.332907 0.109 Uiso 1 1 calc R U . . .
O9 O 0.0558(2) 0.8258(2) 0.08684(18) 0.0811(9) Uani 1 1 d . . . . .
C95 C 0.1276(4) 0.8035(4) 0.1323(2) 0.0920(17) Uani 1 1 d . . . . .
H95A H 0.161543 0.753841 0.127026 0.110 Uiso 1 1 calc R U . . .
H95B H 0.105567 0.789719 0.180203 0.110 Uiso 1 1 calc R U . . .
C96 C 0.1850(6) 0.8786(8) 0.1140(4) 0.220(7) Uani 1 1 d . . . . .
H96A H 0.243458 0.865919 0.094797 0.264 Uiso 1 1 calc R U . . .
H96B H 0.197412 0.894901 0.155279 0.264 Uiso 1 1 calc R U . . .
C97 C 0.1372(5) 0.9490(4) 0.0627(4) 0.125(2) Uani 1 1 d . . . . .
H97A H 0.132347 1.000331 0.077281 0.150 Uiso 1 1 calc R U . . .
H97B H 0.167227 0.963348 0.017184 0.150 Uiso 1 1 calc R U . . .
C98 C 0.0486(3) 0.9106(3) 0.0628(3) 0.0921(16) Uani 1 1 d . . . . .
H98A H 0.005402 0.930997 0.091713 0.111 Uiso 1 1 calc R U . . .
H98B H 0.024753 0.928070 0.015575 0.111 Uiso 1 1 calc R U . . .
O10 O 0.5820(4) 1.1342(6) 0.2305(5) 0.204(3) Uani 1 1 d . . . . .
C99 C 0.6064(4) 1.0432(5) 0.2623(5) 0.111(2) Uani 1 1 d . . . . .
H99A H 0.560382 1.006832 0.251618 0.133 Uiso 1 1 calc R U . . .
H99B H 0.666001 1.030170 0.244820 0.133 Uiso 1 1 calc R U . . .
C100 C 0.6097(5) 1.0292(8) 0.3330(5) 0.181(5) Uani 1 1 d . . . . .
H10A H 0.672782 1.027508 0.348981 0.217 Uiso 1 1 calc R U . . .
H10B H 0.579201 0.976072 0.359042 0.217 Uiso 1 1 calc R U . . .
C101 C 0.5584(7) 1.1062(12) 0.3382(7) 0.262(9) Uani 1 1 d . . . . .
H10C H 0.511226 1.089041 0.374429 0.314 Uiso 1 1 calc R U . . .
H10D H 0.600277 1.144858 0.350353 0.314 Uiso 1 1 calc R U . . .
C102 C 0.5180(4) 1.1478(6) 0.2747(6) 0.147(3) Uani 1 1 d . . . . .
H10E H 0.459605 1.122124 0.269986 0.176 Uiso 1 1 calc R U . . .
H10F H 0.508416 1.209018 0.267881 0.176 Uiso 1 1 calc R U . . .
O11 O 0.5235(2) 0.8381(3) 0.4207(2) 0.1158(14) Uani 1 1 d . . . . .
C103 C 0.6153(5) 0.8049(8) 0.4335(5) 0.168(4) Uani 1 1 d . . . . .
H10G H 0.631005 0.767104 0.406002 0.202 Uiso 1 1 calc R U . . .
H10H H 0.659785 0.851100 0.423635 0.202 Uiso 1 1 calc R U . . .
C104 C 0.6109(10) 0.7591(8) 0.5048(7) 0.276(10) Uani 1 1 d . . . . .
H10I H 0.671888 0.751118 0.525339 0.331 Uiso 1 1 calc R U . . .
H10J H 0.583479 0.702917 0.512800 0.331 Uiso 1 1 calc R U . . .
C105 C 0.5535(9) 0.8129(12) 0.5334(5) 0.281(10) Uani 1 1 d . . . . .
H10K H 0.528849 0.781383 0.579154 0.337 Uiso 1 1 calc R U . . .
H10L H 0.585524 0.863621 0.535691 0.337 Uiso 1 1 calc R U . . .
C106 C 0.4857(4) 0.8336(5) 0.4825(3) 0.116(2) Uani 1 1 d . . . . .
H10M H 0.438439 0.789792 0.494465 0.140 Uiso 1 1 calc R U . . .
H10N H 0.456741 0.888710 0.480041 0.140 Uiso 1 1 calc R U . . .
O12 O 0.1843(2) 0.9045(3) 0.57952(18) 0.1014(12) Uani 1 1 d . . . . .
C107 C 0.0976(3) 0.9145(3) 0.5521(3) 0.0816(14) Uani 1 1 d . . . . .
H10O H 0.077047 0.974357 0.541101 0.098 Uiso 1 1 calc R U . . .
H10P H 0.054513 0.878619 0.585641 0.098 Uiso 1 1 calc R U . . .
C108 C 0.1005(4) 0.8895(4) 0.4895(3) 0.1005(17) Uani 1 1 d . . . . .
H10Q H 0.064570 0.837998 0.495669 0.121 Uiso 1 1 calc R U . . .
H10R H 0.076295 0.935659 0.450159 0.121 Uiso 1 1 calc R U . . .
C109 C 0.1950(4) 0.8732(4) 0.4788(3) 0.1042(19) Uani 1 1 d . . . . .
H10S H 0.204664 0.813519 0.480313 0.125 Uiso 1 1 calc R U . . .
H10T H 0.215936 0.910620 0.433703 0.125 Uiso 1 1 calc R U . . .
C110 C 0.2436(3) 0.8899(5) 0.5326(3) 0.1025(18) Uani 1 1 d . . . . .
H11A H 0.283423 0.840741 0.555258 0.123 Uiso 1 1 calc R U . . .
H11B H 0.282118 0.939995 0.513279 0.123 Uiso 1 1 calc R U . . .
O13 O 0.0286(11) 0.5052(4) 0.8421(4) 0.352(9) Uani 1 1 d . . . . .
C111 C 0.0506(7) 0.4825(4) 0.7931(4) 0.148(3) Uani 1 1 d . . . . .
H11C H 0.110409 0.505850 0.775293 0.177 Uiso 1 1 calc R U . . .
H11D H 0.005751 0.503949 0.756137 0.177 Uiso 1 1 calc R U . . .
C112 C 0.0549(7) 0.3910(6) 0.8142(4) 0.170(4) Uani 1 1 d . . . . .
H11E H 0.109421 0.370278 0.795310 0.204 Uiso 1 1 calc R U . . .
H11F H 0.000208 0.367351 0.800342 0.204 Uiso 1 1 calc R U . . .
C113 C 0.0601(6) 0.3678(4) 0.8970(3) 0.127(3) Uani 1 1 d . . . . .
H11G H 0.013470 0.326540 0.920599 0.153 Uiso 1 1 calc R U . . .
H11H H 0.120759 0.345656 0.914408 0.153 Uiso 1 1 calc R U . . .
C114 C 0.0416(5) 0.4518(4) 0.9036(3) 0.1075(19) Uani 1 1 d . . . . .
H11I H -0.012956 0.450285 0.932551 0.129 Uiso 1 1 calc R U . . .
H11J H 0.093438 0.469792 0.925292 0.129 Uiso 1 1 calc R U . . .
O14A O 0.4160(8) 0.3246(8) 0.8480(6) 0.152(4) Uiso 0.5 1 d . . P A 1
C115 C 0.4497(8) 0.3992(9) 0.8277(7) 0.108(3) Uiso 0.5 1 d . . P A 1
H11K H 0.467221 0.413565 0.778762 0.130 Uiso 0.5 1 calc R U P A 1
H11L H 0.505030 0.399652 0.854066 0.130 Uiso 0.5 1 calc R U P A 1
C116 C 0.3841(8) 0.4648(9) 0.8365(8) 0.109(4) Uiso 0.5 1 d . . P A 1
H11M H 0.402812 0.485399 0.874418 0.131 Uiso 0.5 1 calc R U P A 1
H11N H 0.380392 0.513612 0.794020 0.131 Uiso 0.5 1 calc R U P A 1
C117 C 0.3046(7) 0.4265(7) 0.8509(6) 0.092(3) Uiso 0.5 1 d . . P A 1
H11O H 0.254963 0.463042 0.825017 0.110 Uiso 0.5 1 calc R U P A 1
H11P H 0.290385 0.409986 0.900459 0.110 Uiso 0.5 1 calc R U P A 1
C118 C 0.3202(6) 0.3530(6) 0.8285(5) 0.079(2) Uiso 0.5 1 d . . P A 1
H11Q H 0.312529 0.368014 0.778372 0.095 Uiso 0.5 1 calc R U P A 1
H11R H 0.277365 0.307620 0.851545 0.095 Uiso 0.5 1 calc R U P A 1
O14B O 0.4323(9) 0.5309(10) 0.8985(8) 0.178(4) Uiso 0.5 1 d D . P B -2
C15B C 0.422(3) 0.4427(17) 0.892(2) 0.306(18) Uiso 0.5 1 d D . P B -2
H15A H 0.442962 0.436443 0.848011 0.368 Uiso 0.5 1 calc R U P B -2
H15B H 0.363257 0.416005 0.907431 0.368 Uiso 0.5 1 calc R U P B -2
C16B C 0.5139(15) 0.4193(16) 0.9622(12) 0.184(8) Uiso 0.5 1 d . . P B -2
H16A H 0.504598 0.364108 0.998054 0.221 Uiso 0.5 1 calc R U P B -2
H16B H 0.575854 0.421003 0.942816 0.221 Uiso 0.5 1 calc R U P B -2
C17B C 0.4986(11) 0.4773(11) 0.9830(9) 0.135(5) Uiso 0.5 1 d . . P B -2
H17A H 0.555876 0.485482 1.004313 0.162 Uiso 0.5 1 calc R U P B -2
H17B H 0.455140 0.455245 1.021380 0.162 Uiso 0.5 1 calc R U P B -2
C18B C 0.4687(13) 0.5548(13) 0.9506(10) 0.160(6) Uiso 0.5 1 d D . P B -2
H18A H 0.517975 0.596209 0.934908 0.192 Uiso 0.5 1 calc R U P B -2
H18B H 0.422643 0.575773 0.977145 0.192 Uiso 0.5 1 calc R U P B -2

loop_
_atom_site_aniso_label
_atom_site_aniso_U_11
_atom_site_aniso_U_22
_atom_site_aniso_U_33
_atom_site_aniso_U_23
_atom_site_aniso_U_13
_atom_site_aniso_U_12
O1 0.0416(10) 0.0305(11) 0.0490(13) 0.0063(10) 0.0162(9) 0.0036(8)
O2 0.0303(9) 0.0318(10) 0.0413(12) -0.0010(9) 0.0103(8) 0.0064(7)
O3 0.0386(10) 0.0327(11) 0.0435(12) -0.0116(9) 0.0077(8) -0.0044(8)
O4 0.0360(9) 0.0373(11) 0.0374(11) -0.0118(9) 0.0116(8) -0.0038(8)
O5 0.0318(10) 0.0413(12) 0.0408(12) 0.0022(10) -0.0021(8) -0.0016(8)
O6 0.0397(10) 0.0325(11) 0.0370(11) -0.0001(9) 0.0071(8) -0.0036(8)
N1 0.0290(11) 0.0247(12) 0.0367(13) 0.0011(10) 0.0062(9) 0.0083(8)
N2 0.0303(10) 0.0308(12) 0.0320(12) -0.0102(10) 0.0061(9) 0.0027(8)
N3 0.0331(11) 0.0287(12) 0.0273(12) 0.0002(10) 0.0010(9) 0.0035(9)
N4 0.0437(12) 0.0299(13) 0.0335(13) -0.0033(11) 0.0000(10) 0.0150(10)
N5 0.0476(13) 0.0294(13) 0.0334(13) -0.0098(11) 0.0035(10) 0.0062(10)
N6 0.0476(13) 0.0356(14) 0.0343(14) -0.0004(11) -0.0036(10) 0.0134(10)
C1 0.0292(13) 0.0324(15) 0.0359(16) -0.0031(13) 0.0067(11) 0.0036(10)
C2 0.0275(12) 0.0290(14) 0.0344(15) -0.0003(12) 0.0051(10) 0.0050(10)
C3 0.0280(13) 0.0361(16) 0.0467(18) 0.0010(14) 0.0096(12) 0.0063(11)
C4 0.0323(14) 0.0369(16) 0.0471(18) -0.0028(14) 0.0080(12) 0.0125(11)
C5 0.0350(13) 0.0273(14) 0.0358(16) -0.0001(12) 0.0039(11) 0.0076(10)
C6 0.0297(12) 0.0271(14) 0.0286(14) -0.0032(11) 0.0019(10) 0.0068(10)
C7 0.0271(12) 0.0261(14) 0.0327(15) -0.0026(12) 0.0029(10) 0.0055(9)
C8 0.0300(13) 0.0276(14) 0.0320(15) -0.0030(12) 0.0049(10) 0.0045(10)
C9 0.0297(12) 0.0241(13) 0.0274(14) -0.0016(11) 0.0022(10) 0.0073(10)
C10 0.0278(12) 0.0226(13) 0.0269(14) -0.0017(11) 0.0010(9) 0.0068(9)
C11 0.0317(12) 0.0225(13) 0.0276(14) -0.0015(11) 0.0030(10) 0.0074(9)
C12 0.0368(14) 0.0355(16) 0.0300(15) -0.0080(13) 0.0078(11) 0.0041(11)
C13 0.0408(14) 0.0316(15) 0.0320(15) -0.0099(13) 0.0042(11) 0.0001(11)
C14 0.0302(12) 0.0216(13) 0.0274(14) -0.0015(11) -0.0005(10) 0.0058(9)
C15 0.0302(12) 0.0218(13) 0.0249(13) -0.0002(11) 0.0013(9) 0.0070(9)
C16 0.0310(12) 0.0245(13) 0.0288(14) -0.0039(11) 0.0031(10) 0.0062(10)
C17 0.0305(13) 0.0279(14) 0.0294(14) -0.0034(12) 0.0031(10) 0.0032(10)
C18 0.0304(12) 0.0235(13) 0.0275(14) -0.0064(11) 0.0014(10) 0.0050(9)
C19 0.0309(12) 0.0207(13) 0.0308(14) -0.0064(11) 0.0023(10) 0.0057(9)
C20 0.0361(13) 0.0257(14) 0.0321(15) -0.0049(12) 0.0000(11) 0.0067(10)
C21 0.0323(13) 0.0323(15) 0.0407(17) -0.0079(13) -0.0052(11) 0.0048(10)
C22 0.0285(12) 0.0293(14) 0.0394(16) -0.0044(13) 0.0030(11) -0.0003(10)
C23 0.0298(12) 0.0233(13) 0.0327(15) -0.0049(12) 0.0029(10) 0.0061(9)
C24 0.0323(13) 0.0278(14) 0.0308(14) -0.0060(12) 0.0041(10) 0.0035(10)
C25 0.0349(13) 0.0262(14) 0.0310(15) -0.0010(12) 0.0066(11) 0.0070(10)
C26 0.0316(13) 0.0322(15) 0.0436(17) -0.0033(13) -0.0006(11) 0.0060(11)
C27 0.0382(14) 0.0282(15) 0.0422(17) -0.0051(13) 0.0029(12) 0.0046(11)
C28 0.0380(14) 0.0262(14) 0.0342(16) -0.0022(12) 0.0044(11) 0.0107(10)
C29 0.0335(13) 0.0341(16) 0.0393(16) -0.0030(13) 0.0003(11) 0.0074(11)
C30 0.0345(14) 0.0280(14) 0.0361(16) -0.0020(12) 0.0033(11) 0.0054(10)
C31 0.0340(13) 0.0258(14) 0.0330(15) -0.0088(12) 0.0084(11) -0.0002(10)
C32 0.0352(14) 0.0432(17) 0.0485(19) -0.0210(15) -0.0024(12) 0.0129(12)
C33 0.0402(15) 0.0473(19) 0.0465(18) -0.0223(16) -0.0076(12) 0.0110(12)
C34 0.0388(14) 0.0268(14) 0.0328(15) -0.0086(12) 0.0045(11) 0.0026(10)
C35 0.0361(14) 0.0360(16) 0.0427(17) -0.0164(14) 0.0019(12) 0.0073(11)
C36 0.0347(14) 0.0372(16) 0.0395(16) -0.0133(14) -0.0031(11) 0.0099(11)
C37 0.0336(13) 0.0256(14) 0.0311(15) -0.0024(12) 0.0003(10) 0.0036(10)
C38 0.0371(14) 0.0322(15) 0.0309(15) -0.0017(12) 0.0050(11) 0.0049(11)
C39 0.0378(14) 0.0320(15) 0.0378(16) -0.0034(13) 0.0015(11) 0.0100(11)
C40 0.0403(14) 0.0288(15) 0.0313(15) 0.0002(12) -0.0023(11) 0.0086(11)
C41 0.0423(15) 0.0410(17) 0.0287(15) -0.0036(13) 0.0039(11) 0.0067(12)
C42 0.0351(13) 0.0317(15) 0.0331(15) -0.0036(12) 0.0020(11) 0.0082(10)
C43 0.0374(14) 0.0283(15) 0.0341(16) 0.0006(12) 0.0012(11) 0.0075(11)
C44 0.0502(16) 0.0386(17) 0.0387(18) -0.0055(14) 0.0019(13) 0.0121(13)
C45 0.0601(19) 0.054(2) 0.0364(18) -0.0042(16) -0.0024(14) 0.0081(15)
C46 0.0574(19) 0.046(2) 0.0396(19) 0.0054(16) -0.0091(14) 0.0128(14)
C47 0.0479(16) 0.0334(17) 0.046(2) 0.0015(15) -0.0030(13) 0.0110(12)
C48 0.0331(13) 0.0289(15) 0.0410(17) -0.0003(13) 0.0001(11) 0.0064(10)
C49 0.0305(13) 0.0270(14) 0.0413(17) -0.0030(13) 0.0023(11) 0.0056(10)
C50 0.0355(14) 0.0265(14) 0.0463(18) -0.0056(13) -0.0001(12) 0.0072(10)
C51 0.0366(14) 0.0346(16) 0.0488(19) -0.0132(14) 0.0033(12) 0.0062(11)
C52 0.0400(14) 0.0311(15) 0.0369(16) -0.0051(13) 0.0047(11) 0.0020(11)
C53 0.0456(15) 0.0266(15) 0.0370(17) -0.0012(13) 0.0031(12) 0.0059(11)
C54 0.0363(13) 0.0273(14) 0.0352(16) -0.0049(12) 0.0042(11) 0.0059(10)
C55 0.0513(17) 0.0332(16) 0.0421(19) -0.0098(15) 0.0052(13) 0.0024(12)
C56 0.0522(17) 0.0331(16) 0.042(2) -0.0102(15) 0.0045(13) 0.0050(12)
C57 0.0577(18) 0.0341(17) 0.0406(19) -0.0113(15) 0.0079(14) 0.0044(13)
C58 0.0500(16) 0.0347(17) 0.0415(19) -0.0129(15) 0.0051(13) 0.0021(12)
C59 0.0397(14) 0.0306(15) 0.0348(16) -0.0115(13) 0.0051(11) 0.0012(11)
C60 0.0434(15) 0.0338(16) 0.0338(16) -0.0122(13) 0.0046(11) 0.0005(11)
C61 0.0467(15) 0.0311(15) 0.0389(17) -0.0108(13) 0.0060(12) -0.0009(12)
C62 0.0602(18) 0.0330(16) 0.0453(19) -0.0132(15) 0.0105(14) 0.0072(13)
C63 0.070(2) 0.0370(17) 0.0343(17) -0.0146(15) 0.0109(14) 0.0030(14)
C64 0.0507(16) 0.0337(16) 0.0348(16) -0.0118(13) 0.0065(12) 0.0018(12)
C65 0.0534(17) 0.0341(16) 0.0352(17) -0.0100(14) 0.0046(12) 0.0042(12)
C66 0.091(3) 0.044(2) 0.0372(19) -0.0136(16) 0.0053(17) 0.0130(17)
C67 0.100(3) 0.047(2) 0.0331(19) -0.0085(16) 0.0055(17) 0.0121(18)
C68 0.067(2) 0.0412(19) 0.0410(19) -0.0056(16) 0.0012(15) 0.0095(15)
C69 0.0575(18) 0.0351(17) 0.0392(18) -0.0118(14) 0.0008(13) 0.0089(13)
C70 0.0461(15) 0.0367(16) 0.0322(16) -0.0098(13) 0.0020(12) 0.0026(12)
C71 0.075(2) 0.047(2) 0.0387(19) -0.0049(17) 0.0028(16) 0.0108(16)
C72 0.072(2) 0.046(2) 0.0388(19) -0.0068(16) -0.0003(15) 0.0074(16)
C73 0.067(2) 0.043(2) 0.0380(18) -0.0050(16) -0.0014(15) 0.0067(15)
C74 0.0548(18) 0.046(2) 0.0344(17) -0.0057(15) -0.0034(13) 0.0037(14)
C75 0.0378(14) 0.0381(17) 0.0324(16) 0.0002(13) -0.0010(11) 0.0057(11)
C76 0.0487(16) 0.0381(17) 0.0307(16) 0.0009(13) -0.0045(12) 0.0109(12)
C77 0.0466(16) 0.0406(18) 0.0351(17) -0.0033(14) -0.0005(12) 0.0076(12)
C78 0.0533(17) 0.048(2) 0.0332(17) -0.0045(15) -0.0030(13) 0.0060(14)
C79 0.0489(17) 0.0412(18) 0.0380(18) 0.0025(15) -0.0053(13) 0.0103(13)
C80 0.0390(14) 0.0383(17) 0.0343(17) 0.0037(13) -0.0028(11) 0.0082(12)
C81 0.0389(15) 0.0394(17) 0.0392(17) 0.0043(14) -0.0011(12) 0.0097(12)
C82 0.0582(19) 0.0373(19) 0.054(2) 0.0055(17) -0.0029(15) 0.0150(14)
C83 0.075(2) 0.038(2) 0.064(3) 0.0073(19) -0.0049(19) 0.0236(17)
C84 0.074(2) 0.042(2) 0.067(3) -0.0102(19) 0.0018(19) 0.0165(17)
C85 0.0571(18) 0.0427(19) 0.047(2) -0.0077(16) -0.0003(14) 0.0115(14)
C86 0.0451(15) 0.0323(16) 0.0394(17) 0.0007(14) 0.0026(12) 0.0090(12)
O7 0.0827(19) 0.128(3) 0.110(3) -0.079(2) 0.0257(18) -0.0263(19)
C87 0.049(2) 0.100(4) 0.120(4) -0.023(3) -0.001(2) -0.013(2)
C88 0.120(4) 0.157(6) 0.121(5) -0.073(5) 0.058(4) -0.044(4)
C89 0.131(5) 0.175(7) 0.115(5) -0.096(5) 0.051(4) -0.082(5)
C90 0.096(4) 0.181(7) 0.148(6) -0.110(5) 0.057(4) -0.075(4)
O8 0.095(2) 0.125(3) 0.106(3) -0.063(3) -0.007(2) 0.013(2)
C91 0.102(4) 0.134(6) 0.121(5) -0.058(5) 0.006(4) 0.013(4)
C92 0.200(9) 0.120(7) 0.178(9) -0.054(6) 0.054(7) 0.002(6)
C93 0.127(5) 0.106(5) 0.144(6) -0.053(5) -0.012(4) 0.011(4)
C94 0.115(4) 0.085(4) 0.074(3) -0.027(3) -0.020(3) 0.022(3)
O9 0.0807(19) 0.079(2) 0.088(2) -0.0324(19) 0.0188(17) -0.0006(16)
C95 0.105(4) 0.110(4) 0.058(3) -0.024(3) 0.011(3) 0.045(3)
C96 0.166(7) 0.356(15) 0.071(4) 0.043(7) -0.036(4) -0.172(9)
C97 0.130(5) 0.100(5) 0.139(6) -0.029(5) 0.042(5) -0.025(4)
C98 0.078(3) 0.081(4) 0.104(4) -0.013(3) 0.030(3) 0.011(2)
O10 0.120(4) 0.232(9) 0.235(8) -0.036(7) 0.007(4) -0.012(5)
C99 0.077(3) 0.123(5) 0.165(7) -0.092(6) 0.008(4) -0.016(3)
C100 0.092(5) 0.244(12) 0.146(8) 0.026(8) -0.010(5) -0.041(6)
C101 0.130(7) 0.56(3) 0.221(12) -0.298(17) -0.038(7) 0.080(12)
C102 0.068(3) 0.183(8) 0.247(11) -0.152(8) -0.014(5) 0.030(4)
O11 0.071(2) 0.169(4) 0.110(3) -0.048(3) -0.0131(19) 0.015(2)
C103 0.091(4) 0.280(13) 0.189(9) -0.156(10) 0.010(5) 0.017(6)
C104 0.337(17) 0.227(13) 0.179(11) 0.040(9) 0.058(11) 0.211(14)
C105 0.264(13) 0.49(3) 0.086(6) -0.094(10) -0.048(7) 0.187(16)
C106 0.091(4) 0.139(6) 0.107(5) -0.023(4) 0.032(4) -0.001(3)
O12 0.092(2) 0.152(4) 0.076(2) -0.060(2) -0.0086(17) 0.027(2)
C107 0.063(2) 0.087(3) 0.111(4) -0.057(3) 0.009(2) 0.002(2)
C108 0.093(3) 0.133(5) 0.087(4) -0.051(4) -0.005(3) -0.014(3)
C109 0.141(5) 0.105(4) 0.078(4) -0.047(3) 0.031(3) -0.003(3)
C110 0.068(3) 0.150(6) 0.101(4) -0.057(4) 0.008(3) 0.004(3)
O13 0.77(2) 0.118(5) 0.122(5) 0.005(4) 0.160(9) 0.142(9)
C111 0.220(8) 0.089(5) 0.106(5) 0.004(4) 0.049(5) 0.042(5)
C112 0.238(9) 0.161(8) 0.138(7) -0.091(6) -0.056(6) 0.125(7)
C113 0.215(7) 0.078(4) 0.073(4) -0.005(3) 0.030(4) 0.036(4)
C114 0.144(5) 0.084(4) 0.082(4) -0.009(3) 0.022(3) -0.014(3)

loop_
_atom_type_symbol
_atom_type_description
_atom_type_scat_dispersion_real
_atom_type_scat_dispersion_imag
_atom_type_scat_source
C C 0.0148 0.0070 'International Tables Vol C Tables 4.2.6.8 and 6.1.1.4'
H H 0.0000 0.0000 'International Tables Vol C Tables 4.2.6.8 and 6.1.1.4'
N N 0.0253 0.0136 'International Tables Vol C Tables 4.2.6.8 and 6.1.1.4'
O O 0.0412 0.0250 'International Tables Vol C Tables 4.2.6.8 and 6.1.1.4'

loop_
_geom_angle_atom_site_label_1
_geom_angle_atom_site_label_2
_geom_angle_atom_site_label_3
_geom_angle
_geom_angle_site_symmetry_1
_geom_angle_site_symmetry_3
_geom_angle_publ_flag
C1 N1 C25 123.2(2) . . ?
C8 N1 C1 111.8(2) . . ?
C8 N1 C25 124.91(19) . . ?
C9 N2 C31 125.1(2) . . ?
C16 N2 C9 111.4(2) . . ?
C16 N2 C31 123.49(19) . . ?
C17 N3 C37 124.3(2) . . ?
C24 N3 C17 111.1(2) . . ?
C24 N3 C37 124.6(2) . . ?
C43 N4 C28 125.7(2) . . ?
C54 N4 C28 125.5(2) . . ?
C54 N4 C43 108.7(2) . . ?
C59 N5 C34 125.2(2) . . ?
C70 N5 C34 126.3(2) . . ?
C70 N5 C59 107.9(2) . . ?
C75 N6 C40 124.7(2) . . ?
C75 N6 C86 108.4(2) . . ?
C86 N6 C40 126.6(3) . . ?
O1 C1 N1 125.8(2) . . ?
O1 C1 C2 128.9(2) . . ?
N1 C1 C2 105.2(2) . . ?
C3 C2 C1 129.0(2) . . ?
C3 C2 C7 121.8(2) . . ?
C7 C2 C1 109.1(2) . . ?
C2 C3 H3 121.4 . . ?
C2 C3 C4 117.3(2) . . ?
C4 C3 H3 121.4 . . ?
C3 C4 H4 119.3 . . ?
C5 C4 C3 121.5(2) . . ?
C5 C4 H4 119.3 . . ?
C4 C5 H5 119.1 . . ?
C4 C5 C6 121.9(3) . . ?
C6 C5 H5 119.1 . . ?
C5 C6 C11 119.7(2) . . ?
C7 C6 C5 116.3(2) . . ?
C7 C6 C11 123.5(2) . . ?
C2 C7 C6 121.2(2) . . ?
C2 C7 C8 107.4(2) . . ?
C6 C7 C8 131.3(2) . . ?
O2 C8 N1 125.2(2) . . ?
O2 C8 C7 128.5(2) . . ?
N1 C8 C7 106.33(19) . . ?
O3 C9 N2 124.6(2) . . ?
O3 C9 C10 130.0(2) . . ?
N2 C9 C10 105.3(2) . . ?
C11 C10 C9 130.4(2) . . ?
C15 C10 C9 108.6(2) . . ?
C15 C10 C11 120.9(2) . . ?
C10 C11 C6 125.8(2) . . ?
C10 C11 C12 116.4(2) . . ?
C12 C11 C6 117.8(2) . . ?
C11 C12 H12 118.9 . . ?
C13 C12 C11 122.2(2) . . ?
C13 C12 H12 118.9 . . ?
C12 C13 H13 119.3 . . ?
C12 C13 C14 121.5(3) . . ?
C14 C13 H13 119.3 . . ?
C13 C14 C19 119.7(2) . . ?
C15 C14 C13 116.1(2) . . ?
C15 C14 C19 124.2(2) . . ?
C10 C15 C16 108.0(2) . . ?
C14 C15 C10 122.9(2) . . ?
C14 C15 C16 129.1(2) . . ?
O4 C16 N2 124.8(2) . . ?
O4 C16 C15 128.7(2) . . ?
N2 C16 C15 106.48(19) . . ?
O5 C17 N3 124.6(3) . . ?
O5 C17 C18 129.3(2) . . ?
N3 C17 C18 106.1(2) . . ?
C19 C18 C17 130.6(2) . . ?
C23 C18 C17 108.2(2) . . ?
C23 C18 C19 121.1(2) . . ?
C18 C19 C14 122.5(2) . . ?
C18 C19 C20 116.8(2) . . ?
C20 C19 C14 120.6(2) . . ?
C19 C20 H20 119.2 . . ?
C19 C20 C21 121.5(3) . . ?
C21 C20 H20 119.2 . . ?
C20 C21 H21 119.5 . . ?
C22 C21 C20 121.1(3) . . ?
C22 C21 H21 119.5 . . ?
C21 C22 H22 121.4 . . ?
C23 C22 C21 117.2(2) . . ?
C23 C22 H22 121.4 . . ?
C18 C23 C24 108.4(2) . . ?
C22 C23 C18 122.3(3) . . ?
C22 C23 C24 129.2(2) . . ?
O6 C24 N3 125.2(3) . . ?
O6 C24 C23 128.7(3) . . ?
N3 C24 C23 106.1(2) . . ?
C26 C25 N1 119.1(2) . . ?
C26 C25 C30 120.9(2) . . ?
C30 C25 N1 120.0(2) . . ?
C25 C26 H26 120.2 . . ?
C25 C26 C27 119.5(3) . . ?
C27 C26 H26 120.2 . . ?
C26 C27 H27 120.1 . . ?
C26 C27 C28 119.7(3) . . ?
C28 C27 H27 120.1 . . ?
C27 C28 N4 118.9(3) . . ?
C29 C28 N4 120.9(3) . . ?
C29 C28 C27 120.2(2) . . ?
C28 C29 H29 119.9 . . ?
C28 C29 C30 120.2(3) . . ?
C30 C29 H29 119.9 . . ?
C25 C30 C29 119.3(3) . . ?
C25 C30 H30 120.3 . . ?
C29 C30 H30 120.3 . . ?
C32 C31 N2 121.4(2) . . ?
C32 C31 C36 119.7(3) . . ?
C36 C31 N2 118.8(3) . . ?
C31 C32 H32 119.8 . . ?
C31 C32 C33 120.5(2) . . ?
C33 C32 H32 119.8 . . ?
C32 C33 H33 120.0 . . ?
C34 C33 C32 119.9(3) . . ?
C34 C33 H33 120.0 . . ?
C33 C34 N5 121.4(3) . . ?
C35 C34 N5 119.1(2) . . ?
C35 C34 C33 119.5(3) . . ?
C34 C35 H35 119.8 . . ?
C34 C35 C36 120.5(2) . . ?
C36 C35 H35 119.8 . . ?
C31 C36 H36 120.1 . . ?
C35 C36 C31 119.8(3) . . ?
C35 C36 H36 120.1 . . ?
C38 C37 N3 120.3(2) . . ?
C42 C37 N3 119.7(2) . . ?
C42 C37 C38 120.0(3) . . ?
C37 C38 H38 120.1 . . ?
C39 C38 C37 119.9(2) . . ?
C39 C38 H38 120.1 . . ?
C38 C39 H39 120.0 . . ?
C38 C39 C40 120.1(2) . . ?
C40 C39 H39 120.0 . . ?
C39 C40 N6 121.1(2) . . ?
C41 C40 N6 119.2(2) . . ?
C41 C40 C39 119.6(3) . . ?
C40 C41 H41 119.7 . . ?
C42 C41 C40 120.6(2) . . ?
C42 C41 H41 119.7 . . ?
C37 C42 H42 120.1 . . ?
C41 C42 C37 119.8(2) . . ?
C41 C42 H42 120.1 . . ?
N4 C43 C48 108.2(3) . . ?
C44 C43 N4 129.7(3) . . ?
C44 C43 C48 122.1(3) . . ?
C43 C44 H44 121.2 . . ?
C43 C44 C45 117.7(3) . . ?
C45 C44 H44 121.2 . . ?
C44 C45 H45 119.3 . . ?
C44 C45 C46 121.3(3) . . ?
C46 C45 H45 119.3 . . ?
C45 C46 H46 119.7 . . ?
C47 C46 C45 120.6(3) . . ?
C47 C46 H46 119.7 . . ?
C46 C47 H47 120.2 . . ?
C46 C47 C48 119.5(3) . . ?
C48 C47 H47 120.2 . . ?
C43 C48 C49 106.8(2) . . ?
C47 C48 C43 118.8(3) . . ?
C47 C48 C49 134.3(3) . . ?
C50 C49 C48 133.5(3) . . ?
C50 C49 C54 119.3(3) . . ?
C54 C49 C48 107.1(2) . . ?
C49 C50 H50 120.3 . . ?
C51 C50 C49 119.3(3) . . ?
C51 C50 H50 120.3 . . ?
C50 C51 H51 119.3 . . ?
C50 C51 C52 121.5(3) . . ?
C52 C51 H51 119.3 . . ?
C51 C52 C55 121.3(3) . . ?
C53 C52 C51 119.9(3) . . ?
C53 C52 C55 118.7(3) . . ?
C52 C53 H53 120.9 . . ?
C54 C53 C52 118.2(3) . . ?
C54 C53 H53 120.9 . . ?
N4 C54 C49 109.0(3) . . ?
N4 C54 C53 129.2(3) . . ?
C53 C54 C49 121.7(3) . . ?
C56 C55 C52 171.1(3) . . ?
C55 C56 C57 172.5(3) . . ?
C58 C57 C56 172.4(3) . . ?
C57 C58 C61 171.0(3) . . ?
N5 C59 C64 109.1(3) . . ?
C60 C59 N5 128.5(2) . . ?
C60 C59 C64 122.3(3) . . ?
C59 C60 H60 121.2 . . ?
C59 C60 C61 117.6(3) . . ?
C61 C60 H60 121.2 . . ?
C60 C61 C58 116.8(3) . . ?
C60 C61 C62 120.8(3) . . ?
C62 C61 C58 122.4(3) . . ?
C61 C62 H62 119.7 . . ?
C63 C62 C61 120.7(3) . . ?
C63 C62 H62 119.7 . . ?
C62 C63 H63 120.2 . . ?
C62 C63 C64 119.6(3) . . ?
C64 C63 H63 120.2 . . ?
C59 C64 C63 118.9(3) . . ?
C59 C64 C65 107.4(2) . . ?
C63 C64 C65 133.8(3) . . ?
C66 C65 C64 133.7(3) . . ?
C66 C65 C70 119.5(3) . . ?
C70 C65 C64 106.8(3) . . ?
C65 C66 H66 120.2 . . ?
C67 C66 C65 119.5(3) . . ?
C67 C66 H66 120.2 . . ?
C66 C67 H67 119.6 . . ?
C66 C67 C68 120.8(3) . . ?
C68 C67 H67 119.6 . . ?
C67 C68 C71 121.2(3) . . ?
C69 C68 C67 120.5(3) . . ?
C69 C68 C71 118.3(3) . . ?
C68 C69 H69 120.9 . . ?
C70 C69 C68 118.3(3) . . ?
C70 C69 H69 120.9 . . ?
N5 C70 C65 108.9(3) . . ?
C69 C70 N5 129.7(3) . . ?
C69 C70 C65 121.4(3) . . ?
C72 C71 C68 173.2(4) . . ?
C71 C72 C73 172.9(4) . . ?
C74 C73 C72 173.5(4) . . ?
C73 C74 C77 168.9(4) . . ?
N6 C75 C80 109.4(3) . . ?
C76 C75 N6 128.9(3) . . ?
C76 C75 C80 121.7(3) . . ?
C75 C76 H76 120.6 . . ?
C75 C76 C77 118.7(3) . . ?
C77 C76 H76 120.6 . . ?
C76 C77 C74 116.4(3) . . ?
C76 C77 C78 120.3(3) . . ?
C78 C77 C74 123.2(3) . . ?
C77 C78 H78 119.8 . . ?
C79 C78 C77 120.3(3) . . ?
C79 C78 H78 119.8 . . ?
C78 C79 H79 120.1 . . ?
C78 C79 C80 119.8(3) . . ?
C80 C79 H79 120.1 . . ?
C75 C80 C81 106.3(3) . . ?
C79 C80 C75 119.1(3) . . ?
C79 C80 C81 134.6(3) . . ?
C82 C81 C80 133.2(3) . . ?
C82 C81 C86 119.6(3) . . ?
C86 C81 C80 107.2(3) . . ?
C81 C82 H82 121.0 . . ?
C83 C82 C81 118.0(4) . . ?
C83 C82 H82 121.0 . . ?
C82 C83 H83 119.2 . . ?
C82 C83 C84 121.6(3) . . ?
C84 C83 H83 119.2 . . ?
C83 C84 H84 119.2 . . ?
C85 C84 C83 121.6(4) . . ?
C85 C84 H84 119.2 . . ?
C84 C85 H85 121.4 . . ?
C84 C85 C86 117.2(4) . . ?
C86 C85 H85 121.4 . . ?
N6 C86 C81 108.7(3) . . ?
C85 C86 N6 129.2(3) . . ?
C85 C86 C81 122.0(3) . . ?
C90 O7 C87 105.0(4) . . ?
O7 C87 H87A 110.4 . . ?
O7 C87 H87B 110.4 . . ?
O7 C87 C88 106.5(4) . . ?
H87A C87 H87B 108.6 . . ?
C88 C87 H87A 110.4 . . ?
C88 C87 H87B 110.4 . . ?
C87 C88 H88A 111.4 . . ?
C87 C88 H88B 111.4 . . ?
H88A C88 H88B 109.3 . . ?
C89 C88 C87 101.8(5) . . ?
C89 C88 H88A 111.4 . . ?
C89 C88 H88B 111.4 . . ?
C88 C89 H89A 110.4 . . ?
C88 C89 H89B 110.4 . . ?
H89A C89 H89B 108.6 . . ?
C90 C89 C88 106.8(5) . . ?
C90 C89 H89A 110.4 . . ?
C90 C89 H89B 110.4 . . ?
O7 C90 H90A 109.0 . . ?
O7 C90 H90B 109.0 . . ?
C89 C90 O7 112.9(4) . . ?
C89 C90 H90A 109.0 . . ?
C89 C90 H90B 109.0 . . ?
H90A C90 H90B 107.8 . . ?
C91 O8 C94 110.9(5) . . ?
O8 C91 H91A 110.2 . . ?
O8 C91 H91B 110.2 . . ?
H91A C91 H91B 108.5 . . ?
C92 C91 O8 107.7(6) . . ?
C92 C91 H91A 110.2 . . ?
C92 C91 H91B 110.2 . . ?
C91 C92 H92A 110.1 . . ?
C91 C92 H92B 110.1 . . ?
C91 C92 C93 107.9(7) . . ?
H92A C92 H92B 108.4 . . ?
C93 C92 H92A 110.1 . . ?
C93 C92 H92B 110.1 . . ?
C92 C93 H93A 111.5 . . ?
C92 C93 H93B 111.5 . . ?
C92 C93 C94 101.4(6) . . ?
H93A C93 H93B 109.3 . . ?
C94 C93 H93A 111.5 . . ?
C94 C93 H93B 111.5 . . ?
O8 C94 C93 104.7(5) . . ?
O8 C94 H94A 110.8 . . ?
O8 C94 H94B 110.8 . . ?
C93 C94 H94A 110.8 . . ?
C93 C94 H94B 110.8 . . ?
H94A C94 H94B 108.9 . . ?
C98 O9 C95 108.9(4) . . ?
O9 C95 H95A 110.8 . . ?
O9 C95 H95B 110.8 . . ?
O9 C95 C96 104.8(5) . . ?
H95A C95 H95B 108.9 . . ?
C96 C95 H95A 110.8 . . ?
C96 C95 H95B 110.8 . . ?
C95 C96 H96A 109.9 . . ?
C95 C96 H96B 109.9 . . ?
C95 C96 C97 108.8(5) . . ?
H96A C96 H96B 108.3 . . ?
C97 C96 H96A 109.9 . . ?
C97 C96 H96B 109.9 . . ?
C96 C97 H97A 111.7 . . ?
C96 C97 H97B 111.7 . . ?
H97A C97 H97B 109.5 . . ?
C98 C97 C96 100.3(5) . . ?
C98 C97 H97A 111.7 . . ?
C98 C97 H97B 111.7 . . ?
O9 C98 C97 110.4(5) . . ?
O9 C98 H98A 109.6 . . ?
O9 C98 H98B 109.6 . . ?
C97 C98 H98A 109.6 . . ?
C97 C98 H98B 109.6 . . ?
H98A C98 H98B 108.1 . . ?
C102 O10 C99 102.8(7) . . ?
O10 C99 H99A 110.5 . . ?
O10 C99 H99B 110.5 . . ?
H99A C99 H99B 108.6 . . ?
C100 C99 O10 106.4(8) . . ?
C100 C99 H99A 110.5 . . ?
C100 C99 H99B 110.5 . . ?
C99 C100 H10A 111.7 . . ?
C99 C100 H10B 111.7 . . ?
C99 C100 C101 100.5(8) . . ?
H10A C100 H10B 109.4 . . ?
C101 C100 H10A 111.7 . . ?
C101 C100 H10B 111.7 . . ?
C100 C101 H10C 109.9 . . ?
C100 C101 H10D 109.9 . . ?
H10C C101 H10D 108.3 . . ?
C102 C101 C100 108.8(7) . . ?
C102 C101 H10C 109.9 . . ?
C102 C101 H10D 109.9 . . ?
O10 C102 C101 101.1(6) . . ?
O10 C102 H10E 111.6 . . ?
O10 C102 H10F 111.6 . . ?
C101 C102 H10E 111.6 . . ?
C101 C102 H10F 111.6 . . ?
H10E C102 H10F 109.4 . . ?
C106 O11 C103 107.1(6) . . ?
O11 C103 H10G 111.5 . . ?
O11 C103 H10H 111.5 . . ?
H10G C103 H10H 109.3 . . ?
C104 C103 O11 101.4(7) . . ?
C104 C103 H10G 111.5 . . ?
C104 C103 H10H 111.5 . . ?
C103 C104 H10I 111.0 . . ?
C103 C104 H10J 111.0 . . ?
C103 C104 C105 103.9(8) . . ?
H10I C104 H10J 109.0 . . ?
C105 C104 H10I 111.0 . . ?
C105 C104 H10J 111.0 . . ?
C104 C105 H10K 112.2 . . ?
C104 C105 H10L 112.2 . . ?
H10K C105 H10L 109.8 . . ?
C106 C105 C104 98.0(10) . . ?
C106 C105 H10K 112.2 . . ?
C106 C105 H10L 112.2 . . ?
O11 C106 C105 109.7(6) . . ?
O11 C106 H10M 109.7 . . ?
O11 C106 H10N 109.7 . . ?
C105 C106 H10M 109.7 . . ?
C105 C106 H10N 109.7 . . ?
H10M C106 H10N 108.2 . . ?
C110 O12 C107 108.4(4) . . ?
O12 C107 H10O 110.0 . . ?
O12 C107 H10P 110.0 . . ?
O12 C107 C108 108.4(4) . . ?
H10O C107 H10P 108.4 . . ?
C108 C107 H10O 110.0 . . ?
C108 C107 H10P 110.0 . . ?
C107 C108 H10Q 110.7 . . ?
C107 C108 H10R 110.7 . . ?
H10Q C108 H10R 108.8 . . ?
C109 C108 C107 105.1(4) . . ?
C109 C108 H10Q 110.7 . . ?
C109 C108 H10R 110.7 . . ?
C108 C109 H10S 110.4 . . ?
C108 C109 H10T 110.4 . . ?
H10S C109 H10T 108.6 . . ?
C110 C109 C108 106.8(4) . . ?
C110 C109 H10S 110.4 . . ?
C110 C109 H10T 110.4 . . ?
O12 C110 C109 110.1(4) . . ?
O12 C110 H11A 109.6 . . ?
O12 C110 H11B 109.6 . . ?
C109 C110 H11A 109.6 . . ?
C109 C110 H11B 109.6 . . ?
H11A C110 H11B 108.2 . . ?
C111 O13 C114 118.0(7) . . ?
O13 C111 H11C 109.9 . . ?
O13 C111 H11D 109.9 . . ?
O13 C111 C112 109.1(7) . . ?
H11C C111 H11D 108.3 . . ?
C112 C111 H11C 109.9 . . ?
C112 C111 H11D 109.9 . . ?
C111 C112 H11E 111.5 . . ?
C111 C112 H11F 111.5 . . ?
C111 C112 C113 101.4(6) . . ?
H11E C112 H11F 109.3 . . ?
C113 C112 H11E 111.5 . . ?
C113 C112 H11F 111.5 . . ?
C112 C113 H11G 111.8 . . ?
C112 C113 H11H 111.8 . . ?
H11G C113 H11H 109.6 . . ?
C114 C113 C112 99.6(5) . . ?
C114 C113 H11G 111.8 . . ?
C114 C113 H11H 111.8 . . ?
O13 C114 C113 108.1(6) . . ?
O13 C114 H11I 110.1 . . ?
O13 C114 H11J 110.1 . . ?
C113 C114 H11I 110.1 . . ?
C113 C114 H11J 110.1 . . ?
H11I C114 H11J 108.4 . . ?
C115 O14A C118 95.8(10) . . ?
O14A C115 H11K 109.2 . . ?
O14A C115 H11L 109.2 . . ?
O14A C115 C116 111.9(11) . . ?
H11K C115 H11L 107.9 . . ?
C116 C115 H11K 109.2 . . ?
C116 C115 H11L 109.2 . . ?
C115 C116 H11M 110.6 . . ?
C115 C116 H11N 110.6 . . ?
H11M C116 H11N 108.7 . . ?
C117 C116 C115 105.8(11) . . ?
C117 C116 H11M 110.6 . . ?
C117 C116 H11N 110.6 . . ?
C116 C117 H11O 111.5 . . ?
C116 C117 H11P 111.4 . . ?
C116 C117 C118 101.6(9) . . ?
H11O C117 H11P 109.3 . . ?
C118 C117 H11O 111.5 . . ?
C118 C117 H11P 111.5 . . ?
O14A C118 H11Q 110.6 . . ?
O14A C118 H11R 110.6 . . ?
C117 C118 O14A 105.6(9) . . ?
C117 C118 H11Q 110.6 . . ?
C117 C118 H11R 110.6 . . ?
H11Q C118 H11R 108.7 . . ?
C18B O14B C15B 129(2) . . ?
O14B C15B H15A 115.2 . . ?
O14B C15B H15B 115.2 . . ?
O14B C15B C16B 80.1(18) . . ?
H15A C15B H15B 112.3 . . ?
C16B C15B H15A 115.2 . . ?
C16B C15B H15B 115.2 . . ?
C15B C16B H16A 112.0 . . ?
C15B C16B H16B 112.0 . . ?
H16A C16B H16B 109.7 . . ?
C17B C16B C15B 98.8(19) . . ?
C17B C16B H16A 112.0 . . ?
C17B C16B H16B 112.0 . . ?
C16B C17B H17A 104.7 . . ?
C16B C17B H17B 104.7 . . ?
C16B C17B C18B 130(2) . . ?
H17A C17B H17B 105.7 . . ?
C18B C17B H17A 104.7 . . ?
C18B C17B H17B 104.7 . . ?
O14B C18B H18A 113.1 . . ?
O14B C18B H18B 113.1 . . ?
C17B C18B O14B 93.0(16) . . ?
C17B C18B H18A 113.1 . . ?
C17B C18B H18B 113.1 . . ?
H18A C18B H18B 110.5 . . ?

loop_
_geom_bond_atom_site_label_1
_geom_bond_atom_site_label_2
_geom_bond_distance
_geom_bond_site_symmetry_2
_geom_bond_publ_flag
O1 C1 1.204(3) . ?
O2 C8 1.205(3) . ?
O3 C9 1.199(3) . ?
O4 C16 1.213(3) . ?
O5 C17 1.201(3) . ?
O6 C24 1.213(3) . ?
N1 C1 1.400(3) . ?
N1 C8 1.400(3) . ?
N1 C25 1.429(3) . ?
N2 C9 1.420(3) . ?
N2 C16 1.400(3) . ?
N2 C31 1.431(3) . ?
N3 C17 1.412(3) . ?
N3 C24 1.403(3) . ?
N3 C37 1.428(4) . ?
N4 C28 1.430(3) . ?
N4 C43 1.407(4) . ?
N4 C54 1.386(4) . ?
N5 C34 1.422(4) . ?
N5 C59 1.396(4) . ?
N5 C70 1.396(4) . ?
N6 C40 1.426(4) . ?
N6 C75 1.389(4) . ?
N6 C86 1.398(4) . ?
C1 C2 1.483(4) . ?
C2 C3 1.377(4) . ?
C2 C7 1.389(3) . ?
C3 H3 0.9500 . ?
C3 C4 1.388(4) . ?
C4 H4 0.9500 . ?
C4 C5 1.376(4) . ?
C5 H5 0.9500 . ?
C5 C6 1.400(3) . ?
C6 C7 1.399(4) . ?
C6 C11 1.482(3) . ?
C7 C8 1.482(3) . ?
C9 C10 1.493(4) . ?
C10 C11 1.395(3) . ?
C10 C15 1.390(3) . ?
C11 C12 1.396(4) . ?
C12 H12 0.9500 . ?
C12 C13 1.385(4) . ?
C13 H13 0.9500 . ?
C13 C14 1.397(4) . ?
C14 C15 1.386(4) . ?
C14 C19 1.489(3) . ?
C15 C16 1.487(4) . ?
C17 C18 1.482(4) . ?
C18 C19 1.390(4) . ?
C18 C23 1.387(3) . ?
C19 C20 1.395(4) . ?
C20 H20 0.9500 . ?
C20 C21 1.396(4) . ?
C21 H21 0.9500 . ?
C21 C22 1.388(4) . ?
C22 H22 0.9500 . ?
C22 C23 1.375(4) . ?
C23 C24 1.484(4) . ?
C25 C26 1.382(4) . ?
C25 C30 1.383(4) . ?
C26 H26 0.9500 . ?
C26 C27 1.388(4) . ?
C27 H27 0.9500 . ?
C27 C28 1.388(4) . ?
C28 C29 1.381(4) . ?
C29 H29 0.9500 . ?
C29 C30 1.385(4) . ?
C30 H30 0.9500 . ?
C31 C32 1.367(4) . ?
C31 C36 1.388(4) . ?
C32 H32 0.9500 . ?
C32 C33 1.390(4) . ?
C33 H33 0.9500 . ?
C33 C34 1.382(4) . ?
C34 C35 1.378(4) . ?
C35 H35 0.9500 . ?
C35 C36 1.383(4) . ?
C36 H36 0.9500 . ?
C37 C38 1.391(4) . ?
C37 C42 1.391(4) . ?
C38 H38 0.9500 . ?
C38 C39 1.378(4) . ?
C39 H39 0.9500 . ?
C39 C40 1.394(4) . ?
C40 C41 1.386(4) . ?
C41 H41 0.9500 . ?
C41 C42 1.373(4) . ?
C42 H42 0.9500 . ?
C43 C44 1.377(5) . ?
C43 C48 1.415(4) . ?
C44 H44 0.9500 . ?
C44 C45 1.379(5) . ?
C45 H45 0.9500 . ?
C45 C46 1.407(5) . ?
C46 H46 0.9500 . ?
C46 C47 1.365(5) . ?
C47 H47 0.9500 . ?
C47 C48 1.394(4) . ?
C48 C49 1.445(4) . ?
C49 C50 1.401(4) . ?
C49 C54 1.407(4) . ?
C50 H50 0.9500 . ?
C50 C51 1.364(5) . ?
C51 H51 0.9500 . ?
C51 C52 1.416(4) . ?
C52 C53 1.394(4) . ?
C52 C55 1.430(5) . ?
C53 H53 0.9500 . ?
C53 C54 1.392(4) . ?
C55 C56 1.213(4) . ?
C56 C57 1.362(5) . ?
C57 C58 1.211(4) . ?
C58 C61 1.433(5) . ?
C59 C60 1.385(4) . ?
C59 C64 1.402(4) . ?
C60 H60 0.9500 . ?
C60 C61 1.393(4) . ?
C61 C62 1.412(4) . ?
C62 H62 0.9500 . ?
C62 C63 1.366(5) . ?
C63 H63 0.9500 . ?
C63 C64 1.404(4) . ?
C64 C65 1.431(4) . ?
C65 C66 1.396(5) . ?
C65 C70 1.414(4) . ?
C66 H66 0.9500 . ?
C66 C67 1.370(5) . ?
C67 H67 0.9500 . ?
C67 C68 1.410(5) . ?
C68 C69 1.397(5) . ?
C68 C71 1.431(5) . ?
C69 H69 0.9500 . ?
C69 C70 1.382(4) . ?
C71 C72 1.202(5) . ?
C72 C73 1.361(5) . ?
C73 C74 1.206(5) . ?
C74 C77 1.424(5) . ?
C75 C76 1.375(4) . ?
C75 C80 1.408(4) . ?
C76 H76 0.9500 . ?
C76 C77 1.395(5) . ?
C77 C78 1.408(4) . ?
C78 H78 0.9500 . ?
C78 C79 1.381(5) . ?
C79 H79 0.9500 . ?
C79 C80 1.396(5) . ?
C80 C81 1.450(5) . ?
C81 C82 1.394(4) . ?
C81 C86 1.404(5) . ?
C82 H82 0.9500 . ?
C82 C83 1.381(6) . ?
C83 H83 0.9500 . ?
C83 C84 1.382(6) . ?
C84 H84 0.9500 . ?
C84 C85 1.378(5) . ?
C85 H85 0.9500 . ?
C85 C86 1.385(5) . ?
O7 C87 1.414(6) . ?
O7 C90 1.396(6) . ?
C87 H87A 0.9900 . ?
C87 H87B 0.9900 . ?
C87 C88 1.491(9) . ?
C88 H88A 0.9900 . ?
C88 H88B 0.9900 . ?
C88 C89 1.472(8) . ?
C89 H89A 0.9900 . ?
C89 H89B 0.9900 . ?
C89 C90 1.349(8) . ?
C90 H90A 0.9900 . ?
C90 H90B 0.9900 . ?
O8 C91 1.408(7) . ?
O8 C94 1.411(7) . ?
C91 H91A 0.9900 . ?
C91 H91B 0.9900 . ?
C91 C92 1.367(10) . ?
C92 H92A 0.9900 . ?
C92 H92B 0.9900 . ?
C92 C93 1.493(11) . ?
C93 H93A 0.9900 . ?
C93 H93B 0.9900 . ?
C93 C94 1.539(8) . ?
C94 H94A 0.9900 . ?
C94 H94B 0.9900 . ?
O9 C95 1.391(6) . ?
O9 C98 1.343(6) . ?
C95 H95A 0.9900 . ?
C95 H95B 0.9900 . ?
C95 C96 1.468(10) . ?
C96 H96A 0.9900 . ?
C96 H96B 0.9900 . ?
C96 C97 1.481(12) . ?
C97 H97A 0.9900 . ?
C97 H97B 0.9900 . ?
C97 C98 1.468(9) . ?
C98 H98A 0.9900 . ?
C98 H98B 0.9900 . ?
O10 C99 1.487(10) . ?
O10 C102 1.362(10) . ?
C99 H99A 0.9900 . ?
C99 H99B 0.9900 . ?
C99 C100 1.401(12) . ?
C100 H10A 0.9900 . ?
C100 H10B 0.9900 . ?
C100 C101 1.505(17) . ?
C101 H10C 0.9900 . ?
C101 H10D 0.9900 . ?
C101 C102 1.408(15) . ?
C102 H10E 0.9900 . ?
C102 H10F 0.9900 . ?
O11 C103 1.449(8) . ?
O11 C106 1.360(7) . ?
C103 H10G 0.9900 . ?
C103 H10H 0.9900 . ?
C103 C104 1.427(14) . ?
C104 H10I 0.9900 . ?
C104 H10J 0.9900 . ?
C104 C105 1.463(15) . ?
C105 H10K 0.9900 . ?
C105 H10L 0.9900 . ?
C105 C106 1.418(12) . ?
C106 H10M 0.9900 . ?
C106 H10N 0.9900 . ?
O12 C107 1.394(6) . ?
O12 C110 1.367(6) . ?
C107 H10O 0.9900 . ?
C107 H10P 0.9900 . ?
C107 C108 1.470(7) . ?
C108 H10Q 0.9900 . ?
C108 H10R 0.9900 . ?
C108 C109 1.442(8) . ?
C109 H10S 0.9900 . ?
C109 H10T 0.9900 . ?
C109 C110 1.429(8) . ?
C110 H11A 0.9900 . ?
C110 H11B 0.9900 . ?
O13 C111 1.219(9) . ?
O13 C114 1.311(9) . ?
C111 H11C 0.9900 . ?
C111 H11D 0.9900 . ?
C111 C112 1.445(11) . ?
C112 H11E 0.9900 . ?
C112 H11F 0.9900 . ?
C112 C113 1.626(10) . ?
C113 H11G 0.9900 . ?
C113 H11H 0.9900 . ?
C113 C114 1.464(9) . ?
C114 H11I 0.9900 . ?
C114 H11J 0.9900 . ?
O14A C115 1.287(16) . ?
O14A C118 1.501(15) . ?
C115 H11K 0.9900 . ?
C115 H11L 0.9900 . ?
C115 C116 1.494(17) . ?
C116 H11M 0.9900 . ?
C116 H11N 0.9900 . ?
C116 C117 1.330(15) . ?
C117 H11O 0.9900 . ?
C117 H11P 0.9900 . ?
C117 C118 1.447(14) . ?
C118 H11Q 0.9900 . ?
C118 H11R 0.9900 . ?
O14B C15B 1.520(18) . ?
O14B C18B 1.375(15) . ?
C15B H15A 0.9900 . ?
C15B H15B 0.9900 . ?
C15B C16B 1.93(4) . ?
C16B H16A 0.9900 . ?
C16B H16B 0.9900 . ?
C16B C17B 1.19(2) . ?
C17B H17A 0.9900 . ?
C17B H17B 0.9900 . ?
C17B C18B 1.32(2) . ?
C18B H18A 0.9900 . ?
C18B H18B 0.9900 . ?

loop_
_geom_torsion_atom_site_label_1
_geom_torsion_atom_site_label_2
_geom_torsion_atom_site_label_3
_geom_torsion_atom_site_label_4
_geom_torsion
_geom_torsion_site_symmetry_1
_geom_torsion_site_symmetry_2
_geom_torsion_site_symmetry_3
_geom_torsion_site_symmetry_4
_geom_torsion_publ_flag
O1 C1 C2 C3 0.7(6) . . . . ?
O1 C1 C2 C7 -176.9(3) . . . . ?
O3 C9 C10 C11 -4.0(5) . . . . ?
O3 C9 C10 C15 173.7(3) . . . . ?
O5 C17 C18 C19 2.9(5) . . . . ?
O5 C17 C18 C23 -178.4(3) . . . . ?
N1 C1 C2 C3 178.6(3) . . . . ?
N1 C1 C2 C7 1.1(3) . . . . ?
N1 C25 C26 C27 -179.7(2) . . . . ?
N1 C25 C30 C29 178.0(2) . . . . ?
N2 C9 C10 C11 179.1(3) . . . . ?
N2 C9 C10 C15 -3.2(3) . . . . ?
N2 C31 C32 C33 -177.4(3) . . . . ?
N2 C31 C36 C35 176.4(2) . . . . ?
N3 C17 C18 C19 -177.4(2) . . . . ?
N3 C17 C18 C23 1.3(3) . . . . ?
N3 C37 C38 C39 -179.7(3) . . . . ?
N3 C37 C42 C41 177.5(3) . . . . ?
N4 C28 C29 C30 178.5(2) . . . . ?
N4 C43 C44 C45 179.8(3) . . . . ?
N4 C43 C48 C47 179.9(2) . . . . ?
N4 C43 C48 C49 -0.1(3) . . . . ?
N5 C34 C35 C36 -179.3(3) . . . . ?
N5 C59 C60 C61 -177.2(3) . . . . ?
N5 C59 C64 C63 179.2(3) . . . . ?
N5 C59 C64 C65 -0.9(3) . . . . ?
N6 C40 C41 C42 177.4(3) . . . . ?
N6 C75 C76 C77 180.0(3) . . . . ?
N6 C75 C80 C79 -178.8(2) . . . . ?
N6 C75 C80 C81 0.6(3) . . . . ?
C1 N1 C8 O2 179.0(3) . . . . ?
C1 N1 C8 C7 -0.3(3) . . . . ?
C1 N1 C25 C26 -53.8(4) . . . . ?
C1 N1 C25 C30 126.3(3) . . . . ?
C1 C2 C3 C4 -177.0(3) . . . . ?
C1 C2 C7 C6 175.8(3) . . . . ?
C1 C2 C7 C8 -1.3(3) . . . . ?
C2 C3 C4 C5 1.7(5) . . . . ?
C2 C7 C8 O2 -178.3(3) . . . . ?
C2 C7 C8 N1 1.0(3) . . . . ?
C3 C2 C7 C6 -2.0(5) . . . . ?
C3 C2 C7 C8 -179.0(3) . . . . ?
C3 C4 C5 C6 -2.0(5) . . . . ?
C4 C5 C6 C7 0.3(4) . . . . ?
C4 C5 C6 C11 172.4(3) . . . . ?
C5 C6 C7 C2 1.7(4) . . . . ?
C5 C6 C7 C8 177.9(3) . . . . ?
C5 C6 C11 C10 125.9(3) . . . . ?
C5 C6 C11 C12 -55.4(4) . . . . ?
C6 C7 C8 O2 5.1(5) . . . . ?
C6 C7 C8 N1 -175.6(3) . . . . ?
C6 C11 C12 C13 -175.8(3) . . . . ?
C7 C2 C3 C4 0.3(5) . . . . ?
C7 C6 C11 C10 -62.7(4) . . . . ?
C7 C6 C11 C12 116.1(3) . . . . ?
C8 N1 C1 O1 177.6(3) . . . . ?
C8 N1 C1 C2 -0.5(3) . . . . ?
C8 N1 C25 C26 124.1(3) . . . . ?
C8 N1 C25 C30 -55.8(4) . . . . ?
C9 N2 C16 O4 -176.9(3) . . . . ?
C9 N2 C16 C15 1.7(3) . . . . ?
C9 N2 C31 C32 -63.3(4) . . . . ?
C9 N2 C31 C36 119.7(3) . . . . ?
C9 C10 C11 C6 -6.6(4) . . . . ?
C9 C10 C11 C12 174.6(3) . . . . ?
C9 C10 C15 C14 -177.0(2) . . . . ?
C9 C10 C15 C16 4.2(3) . . . . ?
C10 C11 C12 C13 3.1(4) . . . . ?
C10 C15 C16 O4 174.9(3) . . . . ?
C10 C15 C16 N2 -3.7(3) . . . . ?
C11 C6 C7 C2 -170.1(3) . . . . ?
C11 C6 C7 C8 6.1(5) . . . . ?
C11 C10 C15 C14 1.0(4) . . . . ?
C11 C10 C15 C16 -177.8(2) . . . . ?
C11 C12 C13 C14 -1.4(4) . . . . ?
C12 C13 C14 C15 -0.6(4) . . . . ?
C12 C13 C14 C19 -179.9(3) . . . . ?
C13 C14 C15 C10 0.8(4) . . . . ?
C13 C14 C15 C16 179.3(3) . . . . ?
C13 C14 C19 C18 112.9(3) . . . . ?
C13 C14 C19 C20 -63.9(3) . . . . ?
C14 C15 C16 O4 -3.8(5) . . . . ?
C14 C15 C16 N2 177.6(3) . . . . ?
C14 C19 C20 C21 176.4(2) . . . . ?
C15 C10 C11 C6 175.8(2) . . . . ?
C15 C10 C11 C12 -2.9(4) . . . . ?
C15 C14 C19 C18 -66.3(3) . . . . ?
C15 C14 C19 C20 116.9(3) . . . . ?
C16 N2 C9 O3 -176.3(2) . . . . ?
C16 N2 C9 C10 0.8(3) . . . . ?
C16 N2 C31 C32 116.7(3) . . . . ?
C16 N2 C31 C36 -60.3(4) . . . . ?
C17 N3 C24 O6 -177.9(3) . . . . ?
C17 N3 C24 C23 1.6(3) . . . . ?
C17 N3 C37 C38 -52.6(4) . . . . ?
C17 N3 C37 C42 129.3(3) . . . . ?
C17 C18 C19 C14 2.0(4) . . . . ?
C17 C18 C19 C20 179.0(2) . . . . ?
C17 C18 C23 C22 -178.3(2) . . . . ?
C17 C18 C23 C24 -0.4(3) . . . . ?
C18 C19 C20 C21 -0.6(4) . . . . ?
C18 C23 C24 O6 178.7(3) . . . . ?
C18 C23 C24 N3 -0.7(3) . . . . ?
C19 C14 C15 C10 180.0(2) . . . . ?
C19 C14 C15 C16 -1.5(4) . . . . ?
C19 C18 C23 C22 0.5(4) . . . . ?
C19 C18 C23 C24 178.5(2) . . . . ?
C19 C20 C21 C22 -0.2(4) . . . . ?
C20 C21 C22 C23 1.2(4) . . . . ?
C21 C22 C23 C18 -1.3(4) . . . . ?
C21 C22 C23 C24 -178.8(3) . . . . ?
C22 C23 C24 O6 -3.5(5) . . . . ?
C22 C23 C24 N3 177.0(3) . . . . ?
C23 C18 C19 C14 -176.5(2) . . . . ?
C23 C18 C19 C20 0.4(4) . . . . ?
C24 N3 C17 O5 177.9(3) . . . . ?
C24 N3 C17 C18 -1.8(3) . . . . ?
C24 N3 C37 C38 125.8(3) . . . . ?
C24 N3 C37 C42 -52.3(4) . . . . ?
C25 N1 C1 O1 -4.3(5) . . . . ?
C25 N1 C1 C2 177.7(3) . . . . ?
C25 N1 C8 O2 0.9(5) . . . . ?
C25 N1 C8 C7 -178.4(3) . . . . ?
C25 C26 C27 C28 1.4(4) . . . . ?
C26 C25 C30 C29 -1.9(4) . . . . ?
C26 C27 C28 N4 179.7(3) . . . . ?
C26 C27 C28 C29 -1.1(4) . . . . ?
C27 C28 C29 C30 -0.6(4) . . . . ?
C28 N4 C43 C44 3.9(5) . . . . ?
C28 N4 C43 C48 -176.0(2) . . . . ?
C28 N4 C54 C49 175.5(2) . . . . ?
C28 N4 C54 C53 -7.1(4) . . . . ?
C28 C29 C30 C25 2.2(4) . . . . ?
C30 C25 C26 C27 0.2(4) . . . . ?
C31 N2 C9 O3 3.6(4) . . . . ?
C31 N2 C9 C10 -179.3(2) . . . . ?
C31 N2 C16 O4 3.1(4) . . . . ?
C31 N2 C16 C15 -178.3(2) . . . . ?
C31 C32 C33 C34 1.4(5) . . . . ?
C32 C31 C36 C35 -0.6(4) . . . . ?
C32 C33 C34 N5 178.3(3) . . . . ?
C32 C33 C34 C35 -1.4(4) . . . . ?
C33 C34 C35 C36 0.3(4) . . . . ?
C34 N5 C59 C60 -11.9(4) . . . . ?
C34 N5 C59 C64 172.2(2) . . . . ?
C34 N5 C70 C65 -171.6(3) . . . . ?
C34 N5 C70 C69 5.8(5) . . . . ?
C34 C35 C36 C31 0.7(4) . . . . ?
C36 C31 C32 C33 -0.4(4) . . . . ?
C37 N3 C17 O5 -3.5(4) . . . . ?
C37 N3 C17 C18 176.8(2) . . . . ?
C37 N3 C24 O6 3.5(4) . . . . ?
C37 N3 C24 C23 -177.0(2) . . . . ?
C37 C38 C39 C40 2.2(4) . . . . ?
C38 C37 C42 C41 -0.6(4) . . . . ?
C38 C39 C40 N6 -179.6(3) . . . . ?
C38 C39 C40 C41 -0.6(5) . . . . ?
C39 C40 C41 C42 -1.7(5) . . . . ?
C40 N6 C75 C76 -6.9(4) . . . . ?
C40 N6 C75 C80 173.6(2) . . . . ?
C40 N6 C86 C81 -174.1(2) . . . . ?
C40 N6 C86 C85 2.5(5) . . . . ?
C40 C41 C42 C37 2.3(5) . . . . ?
C42 C37 C38 C39 -1.6(4) . . . . ?
C43 N4 C28 C27 117.2(3) . . . . ?
C43 N4 C28 C29 -61.9(4) . . . . ?
C43 N4 C54 C49 -1.6(3) . . . . ?
C43 N4 C54 C53 175.8(3) . . . . ?
C43 C44 C45 C46 -0.3(5) . . . . ?
C43 C48 C49 C50 -177.3(3) . . . . ?
C43 C48 C49 C54 -0.9(3) . . . . ?
C44 C43 C48 C47 0.0(4) . . . . ?
C44 C43 C48 C49 179.9(3) . . . . ?
C44 C45 C46 C47 1.1(5) . . . . ?
C45 C46 C47 C48 -1.3(5) . . . . ?
C46 C47 C48 C43 0.8(4) . . . . ?
C46 C47 C48 C49 -179.1(3) . . . . ?
C47 C48 C49 C50 2.7(5) . . . . ?
C47 C48 C49 C54 179.1(3) . . . . ?
C48 C43 C44 C45 -0.2(4) . . . . ?
C48 C49 C50 C51 173.9(3) . . . . ?
C48 C49 C54 N4 1.5(3) . . . . ?
C48 C49 C54 C53 -176.1(2) . . . . ?
C49 C50 C51 C52 0.7(4) . . . . ?
C50 C49 C54 N4 178.6(2) . . . . ?
C50 C49 C54 C53 0.9(4) . . . . ?
C50 C51 C52 C53 2.0(4) . . . . ?
C50 C51 C52 C55 -174.0(3) . . . . ?
C51 C52 C53 C54 -3.2(4) . . . . ?
C52 C53 C54 N4 -175.3(3) . . . . ?
C52 C53 C54 C49 1.8(4) . . . . ?
C54 N4 C28 C27 -59.4(4) . . . . ?
C54 N4 C28 C29 121.5(3) . . . . ?
C54 N4 C43 C44 -179.0(3) . . . . ?
C54 N4 C43 C48 1.1(3) . . . . ?
C54 C49 C50 C51 -2.2(4) . . . . ?
C55 C52 C53 C54 172.9(3) . . . . ?
C58 C61 C62 C63 -175.5(3) . . . . ?
C59 N5 C34 C33 133.9(3) . . . . ?
C59 N5 C34 C35 -46.4(4) . . . . ?
C59 N5 C70 C65 -0.3(3) . . . . ?
C59 N5 C70 C69 177.1(3) . . . . ?
C59 C60 C61 C58 176.9(3) . . . . ?
C59 C60 C61 C62 -0.8(4) . . . . ?
C59 C64 C65 C66 -177.4(4) . . . . ?
C59 C64 C65 C70 0.7(3) . . . . ?
C60 C59 C64 C63 3.0(4) . . . . ?
C60 C59 C64 C65 -177.1(3) . . . . ?
C60 C61 C62 C63 2.1(5) . . . . ?
C61 C62 C63 C64 -0.8(5) . . . . ?
C62 C63 C64 C59 -1.6(5) . . . . ?
C62 C63 C64 C65 178.5(3) . . . . ?
C63 C64 C65 C66 2.5(6) . . . . ?
C63 C64 C65 C70 -179.5(3) . . . . ?
C64 C59 C60 C61 -1.7(4) . . . . ?
C64 C65 C66 C67 178.4(4) . . . . ?
C64 C65 C70 N5 -0.2(3) . . . . ?
C64 C65 C70 C69 -177.9(3) . . . . ?
C65 C66 C67 C68 -0.7(6) . . . . ?
C66 C65 C70 N5 178.2(3) . . . . ?
C66 C65 C70 C69 0.5(5) . . . . ?
C66 C67 C68 C69 -0.2(6) . . . . ?
C66 C67 C68 C71 -178.9(4) . . . . ?
C67 C68 C69 C70 1.2(5) . . . . ?
C68 C69 C70 N5 -178.5(3) . . . . ?
C68 C69 C70 C65 -1.4(5) . . . . ?
C70 N5 C34 C33 -56.2(4) . . . . ?
C70 N5 C34 C35 123.4(3) . . . . ?
C70 N5 C59 C60 176.7(3) . . . . ?
C70 N5 C59 C64 0.7(3) . . . . ?
C70 C65 C66 C67 0.5(6) . . . . ?
C71 C68 C69 C70 180.0(3) . . . . ?
C73 C74 C77 C76 -1.6(19) . . . . ?
C73 C74 C77 C78 180(100) . . . . ?
C74 C77 C78 C79 -179.5(3) . . . . ?
C75 N6 C40 C39 128.7(3) . . . . ?
C75 N6 C40 C41 -50.3(4) . . . . ?
C75 N6 C86 C81 -0.7(3) . . . . ?
C75 N6 C86 C85 175.9(3) . . . . ?
C75 C76 C77 C74 -180.0(3) . . . . ?
C75 C76 C77 C78 -1.1(4) . . . . ?
C75 C80 C81 C82 -178.6(3) . . . . ?
C75 C80 C81 C86 -1.1(3) . . . . ?
C76 C75 C80 C79 1.6(4) . . . . ?
C76 C75 C80 C81 -178.9(3) . . . . ?
C76 C77 C78 C79 1.8(4) . . . . ?
C77 C78 C79 C80 -0.7(4) . . . . ?
C78 C79 C80 C75 -0.9(4) . . . . ?
C78 C79 C80 C81 179.8(3) . . . . ?
C79 C80 C81 C82 0.7(6) . . . . ?
C79 C80 C81 C86 178.3(3) . . . . ?
C80 C75 C76 C77 -0.6(4) . . . . ?
C80 C81 C82 C83 175.7(3) . . . . ?
C80 C81 C86 N6 1.1(3) . . . . ?
C80 C81 C86 C85 -175.8(3) . . . . ?
C81 C82 C83 C84 1.0(5) . . . . ?
C82 C81 C86 N6 179.0(3) . . . . ?
C82 C81 C86 C85 2.1(4) . . . . ?
C82 C83 C84 C85 -0.8(6) . . . . ?
C83 C84 C85 C86 1.2(5) . . . . ?
C84 C85 C86 N6 -178.1(3) . . . . ?
C84 C85 C86 C81 -1.8(5) . . . . ?
C86 N6 C40 C39 -59.0(4) . . . . ?
C86 N6 C40 C41 122.0(3) . . . . ?
C86 N6 C75 C76 179.6(3) . . . . ?
C86 N6 C75 C80 0.0(3) . . . . ?
C86 C81 C82 C83 -1.6(5) . . . . ?
O7 C87 C88 C89 -26.8(7) . . . . ?
C87 O7 C90 C89 -9.4(9) . . . . ?
C87 C88 C89 C90 21.0(9) . . . . ?
C88 C89 C90 O7 -8.1(10) . . . . ?
C90 O7 C87 C88 22.7(7) . . . . ?
O8 C91 C92 C93 25.8(10) . . . . ?
C91 O8 C94 C93 -4.1(6) . . . . ?
C91 C92 C93 C94 -27.1(10) . . . . ?
C92 C93 C94 O8 18.2(7) . . . . ?
C94 O8 C91 C92 -13.5(9) . . . . ?
O9 C95 C96 C97 7.7(9) . . . . ?
C95 O9 C98 C97 28.4(6) . . . . ?
C95 C96 C97 C98 7.6(10) . . . . ?
C96 C97 C98 O9 -21.5(8) . . . . ?
C98 O9 C95 C96 -21.7(7) . . . . ?
O10 C99 C100 C101 17.2(8) . . . . ?
C99 O10 C102 C101 44.5(10) . . . . ?
C99 C100 C101 C102 10.1(11) . . . . ?
C100 C101 C102 O10 -35.2(12) . . . . ?
C102 O10 C99 C100 -40.4(7) . . . . ?
O11 C103 C104 C105 -38.9(15) . . . . ?
C103 O11 C106 C105 10.2(12) . . . . ?
C103 C104 C105 C106 44.0(16) . . . . ?
C104 C105 C106 O11 -33.0(14) . . . . ?
C106 O11 C103 C104 18.2(11) . . . . ?
O12 C107 C108 C109 -5.8(7) . . . . ?
C107 O12 C110 C109 -11.5(7) . . . . ?
C107 C108 C109 C110 -1.0(7) . . . . ?
C108 C109 C110 O12 7.7(8) . . . . ?
C110 O12 C107 C108 10.7(7) . . . . ?
O13 C111 C112 C113 -17.7(13) . . . . ?
C111 O13 C114 C113 -13.9(17) . . . . ?
C111 C112 C113 C114 9.3(9) . . . . ?
C112 C113 C114 O13 0.8(11) . . . . ?
C114 O13 C111 C112 21.3(18) . . . . ?
O14A C115 C116 C117 -11.6(17) . . . . ?
C115 O14A C118 C117 -43.6(12) . . . . ?
C115 C116 C117 C118 -17.5(14) . . . . ?
C116 C117 C118 O14A 38.2(13) . . . . ?
C118 O14A C115 C116 32.6(14) . . . . ?
C15B O14B C18B C17B 8(3) . . . . ?
C15B C16B C17B C18B -32(3) . . . . ?
C16B C17B C18B O14B 21(3) . . . . ?
C18B O14B C15B C16B -19(3) . . . . ?
